data_4135597
loop_
_publ_author_name
'Keilwerth, Martin'
'Grunwald, Liam'
'Mao, Weiqing'
'Heinemann, Frank W.'
'Sutter, J\"org'
'Bill, Eckhard'
'Meyer, Karsten'

_publ_section_title
;
 Ligand Tailoring Toward an Air-Stable Iron(V) Nitrido Complex.
;
_journal_issue 3
_journal_name_full 'Journal of the American Chemical Society'
_journal_page_first 1458
_journal_page_last 1465
_journal_paper_doi 10.1021/jacs.0c11141
_journal_volume 143
_journal_year 2021
_chemical_formula_moiety '2(C44 H55 Fe N9), B F4, 3(C24 H20 B), 1.5(C2 H3 N), C4 H10 O'
_chemical_formula_sum 'C167 H184.5 B4 F4 Fe2 N19.5 O'
_chemical_formula_weight 2711.77
_space_group_crystal_system monoclinic
_space_group_IT_number 14
_space_group_name_Hall '-P 2ybc'
_space_group_name_H-M_alt 'P 1 21/c 1'
_atom_sites_solution_hydrogens mixed
_audit_creation_date 2020-07-21
_audit_creation_method
;
Olex2 1.2
(compiled 2018.05.29 svn.r3508 for OlexSys, GUI svn.r5506)
;
_cell_angle_alpha 90
_cell_angle_beta 98.598(10)
_cell_angle_gamma 90
_cell_formula_units_Z 4
_cell_length_a 17.570(2)
_cell_length_b 18.1960(10)
_cell_length_c 47.439(9)
_cell_measurement_reflns_used 343
_cell_measurement_temperature 200(2)
_cell_measurement_theta_max 20.00
_cell_measurement_theta_min 6.00
_cell_volume 14996(3)
_computing_cell_refinement 'EVALCCD (Duisenberg, 2003)'
_computing_data_collection 'COLLECT (Bruker-Nonius, 2002)'
_computing_data_reduction 'EVALCCD (Duisenberg, 2003)'
_computing_molecular_graphics 'SHELXTL 6.12 (Bruker AXS, 2002)'
_computing_publication_material 'Olex2 (Dolomanov et al., 2009)'
_computing_structure_refinement 'SHELXL-2018/3 (Sheldrick, 2015)'
_computing_structure_solution 'SHELXTL 6.12 (Bruker AXS, 2002)'
_diffrn_ambient_temperature 200(2)
_diffrn_detector_area_resol_mean 9
_diffrn_measured_fraction_theta_full 0.996
_diffrn_measured_fraction_theta_max 0.996
_diffrn_measurement_device_type 'Bruker-Nonius KappaCCD'
_diffrn_measurement_method
;
 \f- and \w-rotations with 0.50 \% and 100 sec per frame
;
_diffrn_radiation_monochromator graphite
_diffrn_radiation_source 'fine-focus sealed tube'
_diffrn_radiation_type MoK\a
_diffrn_radiation_wavelength 0.71073
_diffrn_reflns_av_R_equivalents 0.1299
_diffrn_reflns_av_unetI/netI 0.0969
_diffrn_reflns_Laue_measured_fraction_full 0.996
_diffrn_reflns_Laue_measured_fraction_max 0.996
_diffrn_reflns_limit_h_max 21
_diffrn_reflns_limit_h_min -21
_diffrn_reflns_limit_k_max 22
_diffrn_reflns_limit_k_min -22
_diffrn_reflns_limit_l_max 57
_diffrn_reflns_limit_l_min -57
_diffrn_reflns_number 177728
_diffrn_reflns_point_group_measured_fraction_full 0.996
_diffrn_reflns_point_group_measured_fraction_max 0.996
_diffrn_reflns_theta_full 25.242
_diffrn_reflns_theta_max 25.681
_diffrn_reflns_theta_min 2.836
_exptl_absorpt_coefficient_mu 0.258
_exptl_absorpt_correction_T_max 0.980
_exptl_absorpt_correction_T_min 0.874
_exptl_absorpt_correction_type multi-scan
_exptl_absorpt_process_details
;
SADABS V2.06 (Bruker AXS, 2002) was used for absorption correction.
R(int) was 0.1424 before and 0.0558 after correction.
The Ratio of minimum to maximum transmission is 0.8921.
The \l/2 correction factor is 0.0015.
;
_exptl_crystal_colour green
_exptl_crystal_density_diffrn 1.201
_exptl_crystal_description plate
_exptl_crystal_F_000 5756
_exptl_crystal_size_max 0.36
_exptl_crystal_size_mid 0.24
_exptl_crystal_size_min 0.1
_refine_diff_density_max 0.982
_refine_diff_density_min -0.678
_refine_diff_density_rms 0.059
_refine_ls_extinction_method none
_refine_ls_goodness_of_fit_ref 1.014
_refine_ls_hydrogen_treatment constr
_refine_ls_matrix_type full
_refine_ls_number_parameters 2066
_refine_ls_number_reflns 28363
_refine_ls_number_restraints 2615
_refine_ls_restrained_S_all 1.008
_refine_ls_R_factor_all 0.1504
_refine_ls_R_factor_gt 0.0735
_refine_ls_shift/su_max 0.001
_refine_ls_shift/su_mean 0.000
_refine_ls_structure_factor_coef Fsqd
_refine_ls_weighting_details 'w=1/[\s^2^(Fo^2^)+(0.0845P)^2^+13.1061P] where P=(Fo^2^+2Fc^2^)/3'
_refine_ls_weighting_scheme calc
_refine_ls_wR_factor_gt 0.1683
_refine_ls_wR_factor_ref 0.2024
_reflns_Friedel_coverage 0.000
_reflns_number_gt 15380
_reflns_number_total 28363
_reflns_threshold_expression 'I > 2\s(I)'
_cod_data_source_file ja0c11141_si_002.cif
_cod_data_source_block cv0901
_cod_original_formula_sum 'C167 H184.50 B4 F4 Fe2 N19.50 O'
_cod_database_code 4135597
_shelx_shelxl_version_number 2018/3
_shelx_space_group_comment
;
The symmetry employed for this shelxl refinement is uniquely defined
by the following loop, which should always be used as a source of
symmetry information in preference to the above space-group names.
They are only intended as comments.
;
_shelx_estimated_absorpt_t_max 0.975
_shelx_estimated_absorpt_t_min 0.913
_olex2_refinement_description
;
1. Fixed Uiso
 At 1.2 times of:
  All C(H) groups, All C(H,H) groups, All C(H,H,H,H) groups
 At 1.5 times of:
  All C(H,H,H) groups, All N(H) groups
2. Restrained distances
 C301-C302 = C304-C305 = C314-C315
 1.54 with sigma of 0.02
 C302-O303 = C304-O303 = C314-O313
 1.48 with sigma of 0.02
3. Uiso/Uaniso restraints and constraints
C58 \\sim C59 \\sim C58A \\sim C59A \\sim C60 \\sim C61 \\sim C62 \\sim C63
\\sim C64 \\sim C65 \\sim C66 \\sim C67 \\sim C68 \\sim C60A \\sim C61A \\sim
C62A \\sim C63A \\sim C64A \\sim C65A \\sim C66A \\sim C67A \\sim C68A: within
2A with sigma of 0.01 and sigma for terminal atoms of 0.02
C47 \\sim N11 \\sim C48 \\sim C49 \\sim N12 \\sim C47A \\sim N11A \\sim C48A
\\sim C49A \\sim N12A: within 2A with sigma of 0.01 and sigma for terminal
atoms of 0.02
B1 \\sim F11 \\sim F12 \\sim F13 \\sim F14 \\sim B1A \\sim F11A \\sim F12A
\\sim F13A \\sim F14A: within 2A with sigma of 0.005 and sigma for terminal
atoms of 0.01
C301 \\sim C302 \\sim O303 \\sim C304 \\sim C305 \\sim C311 \\sim C312 \\sim
O313 \\sim C314 \\sim C315: within 2A with sigma of 0.01 and sigma for terminal
atoms of 0.02
Uanis(C37) \\sim Ueq: with sigma of 0.005 and sigma for terminal atoms of 0.01
Uanis(C66A) \\sim Ueq: with sigma of 0.003 and sigma for terminal atoms of 0.006
Uanis(C47) \\sim Ueq, Uanis(C47A) \\sim Ueq: with sigma of 0.005 and sigma for
terminal atoms of 0.01
Uanis(B1) \\sim Ueq, Uanis(F11) \\sim Ueq, Uanis(F12) \\sim Ueq, Uanis(F13)
\\sim Ueq, Uanis(F14) \\sim Ueq, Uanis(B1A) \\sim Ueq, Uanis(F11A) \\sim Ueq,
Uanis(F12A) \\sim Ueq, Uanis(F13A) \\sim Ueq, Uanis(F14A) \\sim Ueq: with sigma
of 0.005 and sigma for terminal atoms of 0.01
Uanis(C301) \\sim Ueq, Uanis(C302) \\sim Ueq, Uanis(O303) \\sim Ueq,
Uanis(C304) \\sim Ueq, Uanis(C305) \\sim Ueq, Uanis(C311) \\sim Ueq,
Uanis(C312) \\sim Ueq, Uanis(O313) \\sim Ueq, Uanis(C314) \\sim Ueq,
Uanis(C315) \\sim Ueq, Uanis(N400) \\sim Ueq, Uanis(C401) \\sim Ueq,
Uanis(C402) \\sim Ueq: with sigma of 0.01 and sigma for terminal atoms of 0.02
4. Rigid body (RIGU) restrains
 All non-hydrogen atoms
 with sigma for 1-2 distances of 0.004 and sigma for 1-3 distances of 0.004
5. Same fragment restrains
{B1, F11, F12, F13, F14} sigma for 1-2: 0.02, 1-3: 0.04
as
{B1A, F11A, F12A, F13A, F14A}
{C311, C312, O313, C314, C315} sigma for 1-2: 0.02, 1-3: 0.04
as
{C301, C302, O303, C304, C305}
6. Others
 Sof(B1A)=Sof(F11A)=Sof(F12A)=Sof(F13A)=Sof(F14A)=1-FVAR(1)
 Sof(B1)=Sof(F11)=Sof(F12)=Sof(F13)=Sof(F14)=FVAR(1)
 Sof(C47A)=Sof(N11A)=Sof(C48A)=Sof(H48A)=Sof(C49A)=Sof(H49A)=Sof(N12A)=
 Sof(H45C)=Sof(H45D)=Sof(C46A)=Sof(H46C)=Sof(H46D)=Sof(C58A)=Sof(H58A)=
 Sof(C59A)=Sof(H59A)=Sof(C60A)=Sof(C61A)=Sof(C62A)=Sof(H62A)=Sof(C63A)=
 Sof(C64A)=Sof(H64A)=Sof(C65A)=Sof(C66A)=Sof(H66D)=Sof(H66E)=Sof(H66F)=
 Sof(C67A)=Sof(H67D)=Sof(H67E)=Sof(H67F)=Sof(C68A)=Sof(H68D)=Sof(H68E)=
 Sof(H68F)=Sof(C311)=Sof(H31D)=Sof(H31E)=Sof(H31F)=Sof(C312)=Sof(H31G)=
 Sof(H31H)=Sof(O313)=Sof(C314)=Sof(H31I)=Sof(H31J)=Sof(C315)=Sof(H31K)=
 Sof(H31L)=Sof(H31M)=1-FVAR(2)
 Sof(C47)=Sof(N11)=Sof(C48)=Sof(H48)=Sof(C49)=Sof(H49)=Sof(N12)=Sof(H45A)=
 Sof(H45B)=Sof(C46)=Sof(H46A)=Sof(H46B)=Sof(C58)=Sof(H58)=Sof(C59)=Sof(H59)=
 Sof(C60)=Sof(C61)=Sof(C62)=Sof(H62)=Sof(C63)=Sof(C64)=Sof(H64)=Sof(C65)=
 Sof(C66)=Sof(H66A)=Sof(H66B)=Sof(H66C)=Sof(C67)=Sof(H67A)=Sof(H67B)=Sof(H67C)=
 Sof(C68)=Sof(H68A)=Sof(H68B)=Sof(H68C)=Sof(C301)=Sof(H30A)=Sof(H30B)=Sof(H30C)=
 Sof(C302)=Sof(H30D)=Sof(H30E)=Sof(O303)=Sof(C304)=Sof(H30F)=Sof(H30G)=
 Sof(C305)=Sof(H30H)=Sof(H30I)=Sof(H30J)=FVAR(2)
 Fixed Sof: N400(0.5) C401(0.5) C402(0.5) H40D(0.5) H40E(0.5) H40F(0.5)
7.a Riding coordinates:
 N8(H8), N17(H17)
7.b Secondary CH2 refined with riding coordinates:
 C1(H1A,H1B), C2(H2A,H2B), C6(H6A,H6B), C7(H7A,H7B), C11(H11A,H11B), C12(H12A,
 H12B), C45(H45A,H45B), C45(H45C,H45D), C46(H46A,H46B), C46A(H46C,H46D),
 C50(H50A,H50B), C51(H51A,H51B), C55(H55A,H55B), C56(H56A,H56B), C302(H30D,
 H30E), C304(H30F,H30G), C312(H31G,H31H), C314(H31I,H31J)
7.c Aromatic/amide H refined with riding coordinates:
 C4(H4), C5(H5), C9(H9), C10(H10), C14(H14), C15(H15), C18(H18), C20(H20),
 C27(H27), C29(H29), C36(H36), C38(H38), C48(H48), C49(H49), C48A(H48A),
 C49A(H49A), C53(H53), C54(H54), C58(H58), C59(H59), C58A(H58A), C59A(H59A),
 C62(H62), C64(H64), C62A(H62A), C64A(H64A), C71(H71), C73(H73), C80(H80),
 C82(H82), C90(H90), C91(H91), C92(H92), C93(H93), C94(H94), C96(H96), C97(H97),
  C98(H98), C99(H99), C100(H100), C102(H102), C103(H103), C104(H104),
 C105(H105), C106(H106), C108(H108), C109(H109), C110(H110), C111(H111),
 C112(H112), C114(H114), C115(H115), C116(H116), C117(H117), C118(H118),
 C120(H120), C121(H121), C122(H122), C123(H123), C124(H124), C126(H126),
 C127(H127), C128(H128), C129(H129), C130(H130), C132(H132), C133(H133),
 C134(H134), C135(H135), C136(H136), C138(H138), C139(H139), C140(H140),
 C141(H141), C142(H142), C144(H144), C145(H145), C146(H146), C147(H147),
 C148(H148), C150(H150), C151(H151), C152(H152), C153(H153), C154(H154),
 C156(H156), C157(H157), C158(H158), C159(H159), C160(H160)
7.d Idealised Me refined as rotating group:
 C22(H22A,H22B,H22C), C23(H23A,H23B,H23C), C24(H24A,H24B,H24C), C31(H31A,H31B,
 H31C), C32(H32A,H32B,H32C), C33(H33A,H33B,H33C), C40(H40A,H40B,H40C), C41(H41A,
 H41B,H41C), C42(H42A,H42B,H42C), C44(H44A,H44B,H44C), C66(H66A,H66B,H66C),
 C67(H67A,H67B,H67C), C68(H68A,H68B,H68C), C66A(H66D,H66E,H66F), C67A(H67D,H67E,
 H67F), C68A(H68D,H68E,H68F), C75(H75A,H75B,H75C), C76(H76A,H76B,H76C),
 C77(H77A,H77B,H77C), C84(H84A,H84B,H84C), C85(H85A,H85B,H85C), C86(H86A,H86B,
 H86C), C88(H88A,H88B,H88C), C202(H20A,H20B,H20C), C301(H30A,H30B,H30C),
 C305(H30H,H30I,H30J), C311(H31D,H31E,H31F), C315(H31K,H31L,H31M), C402(H40D,
 H40E,H40F)
;
_olex2_submission_special_instructions 'No special instructions were received'

loop_
_space_group_symop_operation_xyz
'x, y, z'
'-x, y+1/2, -z+1/2'
'-x, -y, -z'
'x, -y-1/2, z-1/2'

loop_
_atom_site_label
_atom_site_type_symbol
_atom_site_fract_x
_atom_site_fract_y
_atom_site_fract_z
_atom_site_U_iso_or_equiv
_atom_site_adp_type
_atom_site_occupancy
_atom_site_site_symmetry_order
_atom_site_calc_flag
_atom_site_refinement_flags_posn
_atom_site_refinement_flags_adp
_atom_site_refinement_flags_occupancy
_atom_site_disorder_assembly
_atom_site_disorder_group
Fe1 Fe 0.58222(3) 0.71404(3) 0.36394(2) 0.03837(15) Uani 1 1 d . U . . .
N1 N 0.63510(18) 0.76205(18) 0.32009(7) 0.0442(8) Uani 1 1 d . U . . .
N2 N 0.51809(19) 0.9005(2) 0.34096(7) 0.0532(9) Uani 1 1 d . U . . .
N3 N 0.5222(2) 0.9383(2) 0.38479(8) 0.0588(10) Uani 1 1 d . U . . .
N4 N 0.51914(17) 0.62801(17) 0.31027(6) 0.0395(7) Uani 1 1 d . U . . .
N5 N 0.42743(16) 0.63585(16) 0.33492(6) 0.0351(7) Uani 1 1 d . U . . .
N6 N 0.75753(17) 0.70472(19) 0.37195(7) 0.0469(8) Uani 1 1 d . U . . .
N7 N 0.72037(18) 0.61023(19) 0.39231(7) 0.0474(8) Uani 1 1 d . U . . .
N8 N 0.57452(19) 0.81925(18) 0.37756(7) 0.0472(8) Uani 1 1 d . U . . .
H8 H 0.581853 0.819332 0.398925 0.071 Uiso 1 1 d R . . . .
N9 N 0.53674(19) 0.68374(19) 0.40406(8) 0.0501(9) Uani 1 1 d . U . . .
C1 C 0.6161(2) 0.8410(2) 0.31605(9) 0.0515(11) Uani 1 1 d . U . . .
H1A H 0.629831 0.857492 0.297563 0.062 Uiso 1 1 calc R . . . .
H1B H 0.647320 0.869763 0.331323 0.062 Uiso 1 1 calc R . . . .
C2 C 0.5305(2) 0.8565(2) 0.31658(9) 0.0527(11) Uani 1 1 d . U . . .
H2A H 0.508781 0.882524 0.298869 0.063 Uiso 1 1 calc R . . . .
H2B H 0.502775 0.809244 0.317069 0.063 Uiso 1 1 calc R . . . .
C3 C 0.5409(2) 0.8811(2) 0.36858(9) 0.0476(10) Uani 1 1 d . U . . .
C4 C 0.4856(3) 0.9711(3) 0.34025(11) 0.0716(14) Uani 1 1 d . U . . .
H4 H 0.465499 0.997779 0.323572 0.086 Uiso 1 1 calc R . . . .
C5 C 0.4880(3) 0.9942(3) 0.36685(11) 0.0748(15) Uani 1 1 d . U . . .
H5 H 0.469754 1.040028 0.372701 0.090 Uiso 1 1 calc R . . . .
C6 C 0.6041(2) 0.7213(2) 0.29397(8) 0.0513(11) Uani 1 1 d . U . . .
H6A H 0.640126 0.726298 0.279904 0.062 Uiso 1 1 calc R . . . .
H6B H 0.554364 0.743326 0.285570 0.062 Uiso 1 1 calc R . . . .
C7 C 0.5921(2) 0.6404(2) 0.29951(9) 0.0474(10) Uani 1 1 d . U . . .
H7A H 0.592132 0.612437 0.281601 0.057 Uiso 1 1 calc R . . . .
H7B H 0.635166 0.622064 0.313622 0.057 Uiso 1 1 calc R . . . .
C8 C 0.5022(2) 0.6558(2) 0.33510(8) 0.0346(8) Uani 1 1 d . U . . .
C9 C 0.4569(2) 0.5923(2) 0.29510(8) 0.0469(10) Uani 1 1 d . U . . .
H9 H 0.455187 0.568590 0.277181 0.056 Uiso 1 1 calc R . . . .
C10 C 0.3993(2) 0.5977(2) 0.31058(8) 0.0448(10) Uani 1 1 d . U . . .
H10 H 0.348649 0.578754 0.305665 0.054 Uiso 1 1 calc R . . . .
C11 C 0.7208(2) 0.7554(3) 0.32415(9) 0.0539(11) Uani 1 1 d . U . . .
H11A H 0.741598 0.790288 0.311222 0.065 Uiso 1 1 calc R . . . .
H11B H 0.734834 0.705113 0.318867 0.065 Uiso 1 1 calc R . . . .
C12 C 0.7573(2) 0.7709(2) 0.35450(9) 0.0550(11) Uani 1 1 d . U . . .
H12A H 0.810778 0.788188 0.354688 0.066 Uiso 1 1 calc R . . . .
H12B H 0.728230 0.810264 0.362609 0.066 Uiso 1 1 calc R . . . .
C13 C 0.6927(2) 0.6701(2) 0.37721(8) 0.0411(9) Uani 1 1 d . U . . .
C14 C 0.8238(2) 0.6679(3) 0.38363(10) 0.0561(11) Uani 1 1 d . U . . .
H14 H 0.875364 0.681912 0.382581 0.067 Uiso 1 1 calc R . . . .
C15 C 0.8007(2) 0.6094(3) 0.39653(10) 0.0593(12) Uani 1 1 d . U . . .
H15 H 0.832894 0.573390 0.406772 0.071 Uiso 1 1 calc R . . . .
C16 C 0.5373(3) 0.9400(2) 0.41525(9) 0.0511(10) Uani 1 1 d . U . . .
C17 C 0.4871(3) 0.9039(2) 0.43079(10) 0.0580(11) Uani 1 1 d . U . . .
C18 C 0.5048(3) 0.9053(3) 0.46015(11) 0.0690(13) Uani 1 1 d . U . . .
H18 H 0.472132 0.879930 0.471140 0.083 Uiso 1 1 calc R . . . .
C19 C 0.5681(3) 0.9421(3) 0.47411(11) 0.0705(13) Uani 1 1 d . U . . .
C20 C 0.6142(3) 0.9789(3) 0.45785(12) 0.0787(15) Uani 1 1 d . U . . .
H20 H 0.656497 1.006510 0.467186 0.094 Uiso 1 1 calc R . . . .
C21 C 0.6013(3) 0.9773(3) 0.42860(12) 0.0700(13) Uani 1 1 d . U . . .
C22 C 0.4166(3) 0.8648(3) 0.41609(12) 0.0904(18) Uani 1 1 d . U . . .
H22A H 0.386361 0.898422 0.402676 0.136 Uiso 1 1 calc GR . . . .
H22B H 0.385254 0.848319 0.430337 0.136 Uiso 1 1 calc GR . . . .
H22C H 0.432222 0.822157 0.405707 0.136 Uiso 1 1 calc GR . . . .
C23 C 0.5856(4) 0.9429(4) 0.50613(12) 0.112(2) Uani 1 1 d . U . . .
H23A H 0.538644 0.931975 0.514157 0.168 Uiso 1 1 calc GR . . . .
H23B H 0.604868 0.991566 0.512586 0.168 Uiso 1 1 calc GR . . . .
H23C H 0.624810 0.905757 0.512510 0.168 Uiso 1 1 calc GR . . . .
C24 C 0.6558(4) 1.0150(5) 0.41093(15) 0.135(3) Uani 1 1 d . U . . .
H24A H 0.675352 0.978732 0.398514 0.203 Uiso 1 1 calc GR . . . .
H24B H 0.698960 1.036699 0.423673 0.203 Uiso 1 1 calc GR . . . .
H24C H 0.628001 1.053666 0.399241 0.203 Uiso 1 1 calc GR . . . .
C25 C 0.38172(19) 0.6521(2) 0.35717(8) 0.0354(8) Uani 1 1 d . U . . .
C26 C 0.3759(2) 0.5990(2) 0.37756(8) 0.0427(9) Uani 1 1 d . U . . .
C27 C 0.3330(2) 0.6158(2) 0.39905(9) 0.0503(10) Uani 1 1 d . U . . .
H27 H 0.328870 0.580489 0.413481 0.060 Uiso 1 1 calc R . . . .
C28 C 0.2963(2) 0.6825(2) 0.39995(9) 0.0484(10) Uani 1 1 d . U . . .
C29 C 0.3012(2) 0.7331(2) 0.37853(9) 0.0472(10) Uani 1 1 d . U . . .
H29 H 0.274747 0.778555 0.378769 0.057 Uiso 1 1 calc R . . . .
C30 C 0.34376(19) 0.7191(2) 0.35667(8) 0.0385(9) Uani 1 1 d . U . . .
C31 C 0.4154(3) 0.5253(2) 0.37716(11) 0.0676(14) Uani 1 1 d . U . . .
H31A H 0.470549 0.532763 0.376867 0.101 Uiso 1 1 calc GR . . . .
H31B H 0.393112 0.497928 0.360117 0.101 Uiso 1 1 calc GR . . . .
H31C H 0.408245 0.497373 0.394230 0.101 Uiso 1 1 calc GR . . . .
C32 C 0.2508(3) 0.7007(3) 0.42404(11) 0.0750(15) Uani 1 1 d . U . . .
H32A H 0.274603 0.742722 0.434909 0.112 Uiso 1 1 calc GR . . . .
H32B H 0.250899 0.658114 0.436676 0.112 Uiso 1 1 calc GR . . . .
H32C H 0.197679 0.713029 0.415996 0.112 Uiso 1 1 calc GR . . . .
C33 C 0.3481(2) 0.7756(2) 0.33363(9) 0.0544(11) Uani 1 1 d . U . . .
H33A H 0.362135 0.751314 0.316695 0.082 Uiso 1 1 calc GR . . . .
H33B H 0.386985 0.812541 0.340514 0.082 Uiso 1 1 calc GR . . . .
H33C H 0.297842 0.799465 0.328710 0.082 Uiso 1 1 calc GR . . . .
C34 C 0.6749(2) 0.5561(3) 0.40452(10) 0.0561(11) Uani 1 1 d . U . . .
C35 C 0.6682(3) 0.5635(3) 0.43344(11) 0.0713(14) Uani 1 1 d . U . . .
C36 C 0.6252(3) 0.5106(4) 0.44525(13) 0.0918(17) Uani 1 1 d . U . . .
H36 H 0.620376 0.513798 0.464887 0.110 Uiso 1 1 calc R . . . .
C37 C 0.5900(4) 0.4546(4) 0.42949(16) 0.0976(18) Uani 1 1 d . U . . .
C38 C 0.5989(3) 0.4471(3) 0.40112(15) 0.0890(16) Uani 1 1 d . U . . .
H38 H 0.575755 0.406716 0.390416 0.107 Uiso 1 1 calc R . . . .
C39 C 0.6417(3) 0.4986(3) 0.38798(12) 0.0658(12) Uani 1 1 d . U . . .
C40 C 0.7059(3) 0.6256(4) 0.45115(11) 0.0966(19) Uani 1 1 d . U . . .
H40A H 0.692345 0.672328 0.441417 0.145 Uiso 1 1 calc GR . . . .
H40B H 0.761930 0.619178 0.453816 0.145 Uiso 1 1 calc GR . . . .
H40C H 0.688158 0.625810 0.469773 0.145 Uiso 1 1 calc GR . . . .
C41 C 0.5393(5) 0.3989(4) 0.44294(19) 0.162(4) Uani 1 1 d . U . . .
H41A H 0.526685 0.418876 0.460863 0.243 Uiso 1 1 calc GR . . . .
H41B H 0.567393 0.352554 0.446727 0.243 Uiso 1 1 calc GR . . . .
H41C H 0.491711 0.390005 0.429748 0.243 Uiso 1 1 calc GR . . . .
C42 C 0.6505(3) 0.4903(3) 0.35687(12) 0.0834(16) Uani 1 1 d . U . . .
H42A H 0.701828 0.506963 0.354028 0.125 Uiso 1 1 calc GR . . . .
H42B H 0.611339 0.519940 0.345129 0.125 Uiso 1 1 calc GR . . . .
H42C H 0.644013 0.438504 0.351314 0.125 Uiso 1 1 calc GR . . . .
C43 C 0.5150(3) 0.6714(3) 0.42459(10) 0.0589(12) Uani 1 1 d . U . . .
C44 C 0.4872(3) 0.6543(4) 0.45166(11) 0.096(2) Uani 1 1 d . U . . .
H44A H 0.456919 0.608908 0.449525 0.144 Uiso 1 1 calc GR . . . .
H44B H 0.454904 0.694762 0.456697 0.144 Uiso 1 1 calc GR . . . .
H44C H 0.531270 0.647984 0.466757 0.144 Uiso 1 1 calc GR . . . .
Fe2 Fe 0.01791(3) 0.29344(3) 0.86639(2) 0.03838(15) Uani 1 1 d . U . . .
N10 N 0.00624(19) 0.40105(17) 0.83041(7) 0.0444(8) Uani 1 1 d . U . . .
C47 C 0.1836(6) 0.3060(6) 0.8561(2) 0.0475(18) Uani 0.504(3) 1 d . U P A 1
N11 N 0.1725(5) 0.3142(5) 0.82826(19) 0.0499(18) Uani 0.504(3) 1 d . U P A 1
C48 C 0.2443(5) 0.2941(6) 0.8169(2) 0.0639(19) Uani 0.504(3) 1 d . U P A 1
H48 H 0.251364 0.293181 0.797463 0.077 Uiso 0.504(3) 1 calc R . P A 1
C49 C 0.2974(6) 0.2773(6) 0.8396(2) 0.0668(19) Uani 0.504(3) 1 d . U P A 1
H49 H 0.349291 0.263399 0.839149 0.080 Uiso 0.504(3) 1 calc R . P A 1
N12 N 0.2626(4) 0.2839(5) 0.86338(17) 0.0537(15) Uani 0.504(3) 1 d . U P A 1
C47A C 0.1958(7) 0.3139(7) 0.8670(2) 0.0529(19) Uani 0.496(3) 1 d . U P A 2
N11A N 0.1995(6) 0.3328(5) 0.8365(2) 0.0578(18) Uani 0.496(3) 1 d . U P A 2
C48A C 0.2728(6) 0.3321(6) 0.8353(2) 0.0622(18) Uani 0.496(3) 1 d . U P A 2
H48A H 0.294946 0.339385 0.818397 0.075 Uiso 0.496(3) 1 calc R . P A 2
C49A C 0.3129(7) 0.3198(6) 0.8610(2) 0.068(2) Uani 0.496(3) 1 d . U P A 2
H49A H 0.367376 0.317755 0.865766 0.081 Uiso 0.496(3) 1 calc R . P A 2
N12A N 0.2614(5) 0.3108(5) 0.8788(2) 0.0599(17) Uani 0.496(3) 1 d . U P A 2
N13 N -0.10233(19) 0.26446(18) 0.81362(8) 0.0549(9) Uani 1 1 d . U . . .
N14 N -0.04956(18) 0.16190(17) 0.82640(7) 0.0431(8) Uani 1 1 d . U . . .
N15 N -0.0190(2) 0.43605(18) 0.89497(8) 0.0600(10) Uani 1 1 d . U . . .
N16 N -0.0765(2) 0.35152(18) 0.91484(8) 0.0599(10) Uani 1 1 d . U . . .
N17 N 0.1315(2) 0.3123(2) 0.87352(8) 0.0596(10) Uani 1 1 d . U . . .
H17 H 0.144494 0.300522 0.895934 0.089 Uiso 1 1 d R . . A .
N18 N 0.0435(2) 0.20267(19) 0.89821(7) 0.0483(8) Uani 1 1 d . U . . .
C45 C 0.0816(3) 0.4149(2) 0.82081(10) 0.0564(11) Uani 1 1 d . U . . .
H45A H 0.120124 0.431863 0.836878 0.068 Uiso 0.504(3) 1 calc R . P A 1
H45B H 0.076590 0.452449 0.805555 0.068 Uiso 0.504(3) 1 calc R . P A 1
H45C H 0.111699 0.446294 0.835471 0.068 Uiso 0.496(3) 1 calc R . P A 2
H45D H 0.071134 0.444797 0.803231 0.068 Uiso 0.496(3) 1 calc R . P A 2
C46 C 0.1058(6) 0.3385(8) 0.8093(3) 0.038(3) Uani 0.504(3) 1 d . U P A 1
H46A H 0.063388 0.302514 0.808941 0.045 Uiso 0.504(3) 1 calc R . P A 1
H46B H 0.118024 0.343820 0.789668 0.045 Uiso 0.504(3) 1 calc R . P A 1
C46A C 0.1339(8) 0.3532(8) 0.8147(4) 0.051(3) Uani 0.496(3) 1 d . U P A 2
H46C H 0.101700 0.308839 0.810383 0.062 Uiso 0.496(3) 1 calc R . P A 2
H46D H 0.154820 0.366122 0.797059 0.062 Uiso 0.496(3) 1 calc R . P A 2
C50 C -0.0528(3) 0.3879(2) 0.80518(10) 0.0687(13) Uani 1 1 d . U . . .
H50A H -0.028917 0.361247 0.790539 0.082 Uiso 1 1 calc R . . . .
H50B H -0.071561 0.435746 0.796980 0.082 Uiso 1 1 calc R . . . .
C51 C -0.1207(3) 0.3437(2) 0.81237(12) 0.0728(15) Uani 1 1 d . U . . .
H51A H -0.133614 0.359956 0.830991 0.087 Uiso 1 1 calc R . . . .
H51B H -0.166102 0.352444 0.797702 0.087 Uiso 1 1 calc R . . . .
C52 C -0.0492(2) 0.2340(2) 0.83405(8) 0.0430(10) Uani 1 1 d . U . . .
C53 C -0.1332(3) 0.2134(3) 0.79397(11) 0.0789(16) Uani 1 1 d . U . . .
H53 H -0.170919 0.221916 0.777774 0.095 Uiso 1 1 calc R . . . .
C54 C -0.0997(3) 0.1490(3) 0.80203(10) 0.0678(14) Uani 1 1 d . U . . .
H54 H -0.109054 0.103139 0.792580 0.081 Uiso 1 1 calc R . . . .
C55 C -0.0147(3) 0.4684(2) 0.84477(10) 0.0538(11) Uani 1 1 d . U . . .
H55A H -0.071179 0.469414 0.844257 0.065 Uiso 1 1 calc R . . . .
H55B H -0.000304 0.511616 0.834039 0.065 Uiso 1 1 calc R . . . .
C56 C 0.0236(3) 0.4747(2) 0.87540(10) 0.0586(12) Uani 1 1 d . U . . .
H56A H 0.076331 0.454186 0.877144 0.070 Uiso 1 1 calc R . . . .
H56B H 0.028004 0.527240 0.880794 0.070 Uiso 1 1 calc R . . . .
C57 C -0.0330(2) 0.3623(2) 0.89373(9) 0.0481(10) Uani 1 1 d . U . . .
C58 C -0.0405(17) 0.4720(15) 0.9179(8) 0.077(6) Uani 0.504(3) 1 d . U P A 1
H58 H -0.032111 0.522203 0.922956 0.093 Uiso 0.504(3) 1 calc R . P A 1
C59 C -0.0758(17) 0.4208(12) 0.9316(6) 0.076(6) Uani 0.504(3) 1 d . U P A 1
H59 H -0.096524 0.427523 0.948827 0.092 Uiso 0.504(3) 1 calc R . P A 1
C58A C -0.0648(18) 0.4662(16) 0.9145(8) 0.080(6) Uani 0.496(3) 1 d . U P A 2
H58A H -0.069569 0.516985 0.918552 0.096 Uiso 0.496(3) 1 calc R . P A 2
C59A C -0.0998(18) 0.4116(13) 0.9261(6) 0.078(6) Uani 0.496(3) 1 d . U P A 2
H59A H -0.134234 0.415388 0.939719 0.094 Uiso 0.496(3) 1 calc R . P A 2
C60 C 0.2992(6) 0.2692(6) 0.8923(2) 0.0613(18) Uani 0.504(3) 1 d . U P A 1
C61 C 0.3354(6) 0.3275(6) 0.9084(2) 0.070(2) Uani 0.504(3) 1 d . U P A 1
C62 C 0.3755(6) 0.3109(6) 0.9347(2) 0.070(2) Uani 0.504(3) 1 d . U P A 1
H62 H 0.402180 0.349425 0.945510 0.085 Uiso 0.504(3) 1 calc R . P A 1
C63 C 0.3790(6) 0.2407(6) 0.9463(2) 0.074(2) Uani 0.504(3) 1 d . U P A 1
C64 C 0.3413(6) 0.1859(6) 0.9302(2) 0.071(2) Uani 0.504(3) 1 d . U P A 1
H64 H 0.341609 0.137739 0.937946 0.085 Uiso 0.504(3) 1 calc R . P A 1
C65 C 0.3029(8) 0.1985(8) 0.9031(3) 0.066(2) Uani 0.504(3) 1 d . U P A 1
C66 C 0.3288(7) 0.4059(6) 0.8980(3) 0.096(4) Uani 0.504(3) 1 d . U P A 1
H66A H 0.367693 0.436064 0.909703 0.145 Uiso 0.504(3) 1 calc GR . P A 1
H66B H 0.277395 0.424801 0.899615 0.145 Uiso 0.504(3) 1 calc GR . P A 1
H66C H 0.337137 0.407889 0.878078 0.145 Uiso 0.504(3) 1 calc GR . P A 1
C67 C 0.4222(6) 0.2246(7) 0.9761(2) 0.093(3) Uani 0.504(3) 1 d . U P A 1
H67A H 0.425014 0.171312 0.979164 0.139 Uiso 0.504(3) 1 calc GR . P A 1
H67B H 0.394866 0.247247 0.990448 0.139 Uiso 0.504(3) 1 calc GR . P A 1
H67C H 0.474367 0.244816 0.977835 0.139 Uiso 0.504(3) 1 calc GR . P A 1
C68 C 0.2599(7) 0.1375(6) 0.8856(2) 0.071(3) Uani 0.504(3) 1 d . U P A 1
H68A H 0.281560 0.131001 0.867882 0.106 Uiso 0.504(3) 1 calc GR . P A 1
H68B H 0.205356 0.150551 0.881070 0.106 Uiso 0.504(3) 1 calc GR . P A 1
H68C H 0.265165 0.091646 0.896539 0.106 Uiso 0.504(3) 1 calc GR . P A 1
C60A C 0.2680(7) 0.2913(6) 0.9098(2) 0.076(2) Uani 0.496(3) 1 d . U P A 2
C61A C 0.2542(8) 0.3460(6) 0.9284(2) 0.087(2) Uani 0.496(3) 1 d . U P A 2
C62A C 0.2546(10) 0.3281(7) 0.9566(3) 0.103(3) Uani 0.496(3) 1 d . U P A 2
H62A H 0.241247 0.363711 0.969626 0.124 Uiso 0.496(3) 1 calc R . P A 2
C63A C 0.2749(10) 0.2567(7) 0.9658(2) 0.110(3) Uani 0.496(3) 1 d . U P A 2
C64A C 0.2876(8) 0.2055(7) 0.9464(2) 0.092(2) Uani 0.496(3) 1 d . U P A 2
H64A H 0.299623 0.156842 0.952800 0.110 Uiso 0.496(3) 1 calc R . P A 2
C65A C 0.2839(8) 0.2209(7) 0.9176(3) 0.079(2) Uani 0.496(3) 1 d . U P A 2
C66A C 0.2349(8) 0.4250(7) 0.9195(3) 0.108(4) Uani 0.496(3) 1 d . U P A 2
H66D H 0.276126 0.445408 0.910114 0.162 Uiso 0.496(3) 1 calc GR . P A 2
H66E H 0.229713 0.454373 0.936480 0.162 Uiso 0.496(3) 1 calc GR . P A 2
H66F H 0.186294 0.426193 0.906356 0.162 Uiso 0.496(3) 1 calc GR . P A 2
C67A C 0.2852(14) 0.2383(9) 0.9968(3) 0.164(6) Uani 0.496(3) 1 d . U P A 2
H67D H 0.248779 0.199567 1.000115 0.246 Uiso 0.496(3) 1 calc GR . P A 2
H67E H 0.275653 0.282155 1.007740 0.246 Uiso 0.496(3) 1 calc GR . P A 2
H67F H 0.337922 0.221034 1.002918 0.246 Uiso 0.496(3) 1 calc GR . P A 2
C68A C 0.2961(10) 0.1627(8) 0.8960(3) 0.085(3) Uani 0.496(3) 1 d . U P A 2
H68D H 0.256321 0.167280 0.879292 0.127 Uiso 0.496(3) 1 calc GR . P A 2
H68E H 0.292914 0.113885 0.904534 0.127 Uiso 0.496(3) 1 calc GR . P A 2
H68F H 0.346969 0.169100 0.890275 0.127 Uiso 0.496(3) 1 calc GR . P A 2
C69 C -0.0039(2) 0.1055(2) 0.84226(8) 0.0403(9) Uani 1 1 d . U . . .
C70 C -0.0387(2) 0.0604(2) 0.86017(9) 0.0483(10) Uani 1 1 d . U . . .
C71 C 0.0072(3) 0.0079(2) 0.87592(9) 0.0544(11) Uani 1 1 d . U . . .
H71 H -0.015262 -0.023452 0.888394 0.065 Uiso 1 1 calc R . . . .
C72 C 0.0840(3) 0.0002(2) 0.87399(9) 0.0566(11) Uani 1 1 d . U . . .
C73 C 0.1152(3) 0.0451(2) 0.85521(10) 0.0583(12) Uani 1 1 d . U . . .
H73 H 0.167895 0.039078 0.853366 0.070 Uiso 1 1 calc R . . . .
C74 C 0.0730(3) 0.0985(2) 0.83895(9) 0.0485(10) Uani 1 1 d . U . . .
C75 C -0.1221(3) 0.0689(3) 0.86295(13) 0.0782(15) Uani 1 1 d . U . . .
H75A H -0.136016 0.121066 0.861737 0.117 Uiso 1 1 calc GR . . . .
H75B H -0.131262 0.049219 0.881379 0.117 Uiso 1 1 calc GR . . . .
H75C H -0.153634 0.041925 0.847536 0.117 Uiso 1 1 calc GR . . . .
C76 C 0.1347(3) -0.0544(3) 0.89203(12) 0.0816(16) Uani 1 1 d . U . . .
H76A H 0.179823 -0.029011 0.902185 0.122 Uiso 1 1 calc GR . . . .
H76B H 0.151471 -0.092582 0.879743 0.122 Uiso 1 1 calc GR . . . .
H76C H 0.105622 -0.077030 0.905849 0.122 Uiso 1 1 calc GR . . . .
C77 C 0.1095(3) 0.1471(3) 0.81912(11) 0.0708(15) Uani 1 1 d . U . . .
H77A H 0.105035 0.198581 0.824727 0.106 Uiso 1 1 calc GR . . . .
H77B H 0.083399 0.140242 0.799560 0.106 Uiso 1 1 calc GR . . . .
H77C H 0.164051 0.134213 0.820160 0.106 Uiso 1 1 calc GR . . . .
C78 C -0.1029(3) 0.2810(2) 0.92380(9) 0.0511(10) Uani 1 1 d . U . . .
C79 C -0.0634(3) 0.2497(2) 0.94871(9) 0.0519(10) Uani 1 1 d . U . . .
C80 C -0.0896(3) 0.1828(2) 0.95730(9) 0.0528(11) Uani 1 1 d . U . . .
H80 H -0.063780 0.160608 0.974188 0.063 Uiso 1 1 calc R . . . .
C81 C -0.1520(3) 0.1474(2) 0.94214(10) 0.0558(11) Uani 1 1 d . U . . .
C82 C -0.1904(3) 0.1807(3) 0.91789(10) 0.0625(12) Uani 1 1 d . U . . .
H82 H -0.234096 0.156919 0.907601 0.075 Uiso 1 1 calc R . . . .
C83 C -0.1670(3) 0.2478(3) 0.90810(10) 0.0593(12) Uani 1 1 d . U . . .
C84 C 0.0062(3) 0.2858(3) 0.96523(10) 0.0788(15) Uani 1 1 d . U . . .
H84A H 0.045754 0.291952 0.952900 0.118 Uiso 1 1 calc GR . . . .
H84B H 0.026330 0.255043 0.981607 0.118 Uiso 1 1 calc GR . . . .
H84C H -0.008179 0.334069 0.971981 0.118 Uiso 1 1 calc GR . . . .
C85 C -0.1756(3) 0.0731(3) 0.95169(12) 0.0826(16) Uani 1 1 d . U . . .
H85A H -0.178496 0.074421 0.972157 0.124 Uiso 1 1 calc GR . . . .
H85B H -0.137565 0.036304 0.947973 0.124 Uiso 1 1 calc GR . . . .
H85C H -0.226112 0.060048 0.941173 0.124 Uiso 1 1 calc GR . . . .
C86 C -0.2098(3) 0.2821(4) 0.88143(12) 0.0952(19) Uani 1 1 d . U . . .
H86A H -0.216127 0.334906 0.884535 0.143 Uiso 1 1 calc GR . . . .
H86B H -0.260594 0.259104 0.876831 0.143 Uiso 1 1 calc GR . . . .
H86C H -0.180661 0.274743 0.865599 0.143 Uiso 1 1 calc GR . . . .
C87 C 0.0648(3) 0.1616(2) 0.91533(10) 0.0518(11) Uani 1 1 d . U . . .
C88 C 0.0936(4) 0.1089(3) 0.93821(11) 0.0871(17) Uani 1 1 d . U . . .
H88A H 0.145120 0.092004 0.935650 0.131 Uiso 1 1 calc GR . . . .
H88B H 0.058695 0.066648 0.937325 0.131 Uiso 1 1 calc GR . . . .
H88C H 0.096129 0.132991 0.956791 0.131 Uiso 1 1 calc GR . . . .
B1 B 0.3076(10) 0.4907(9) 0.4714(3) 0.1238(19) Uani 0.626(4) 1 d D U P B 1
F11 F 0.3120(6) 0.4790(4) 0.44392(14) 0.146(2) Uani 0.626(4) 1 d D U P B 1
F12 F 0.3601(4) 0.4366(3) 0.48664(11) 0.1047(16) Uani 0.626(4) 1 d D U P B 1
F13 F 0.3540(5) 0.5556(4) 0.47796(15) 0.1366(19) Uani 0.626(4) 1 d D U P B 1
F14 F 0.2464(5) 0.4902(5) 0.48343(18) 0.150(2) Uani 0.626(4) 1 d D U P B 1
B1A B 0.2836(14) 0.4914(11) 0.4704(4) 0.126(2) Uani 0.374(4) 1 d D U P B 2
F11A F 0.2538(6) 0.4863(6) 0.4448(2) 0.103(2) Uani 0.374(4) 1 d D U P B 2
F12A F 0.2707(8) 0.4206(7) 0.4814(2) 0.142(2) Uani 0.374(4) 1 d D U P B 2
F13A F 0.3637(8) 0.4871(8) 0.4727(3) 0.138(2) Uani 0.374(4) 1 d D U P B 2
F14A F 0.2739(8) 0.5452(7) 0.4868(3) 0.143(3) Uani 0.374(4) 1 d D U P B 2
B2 B -0.0050(3) 0.2013(2) 0.56131(10) 0.0399(10) Uani 1 1 d . U . . .
C89 C 0.0634(2) 0.1512(2) 0.55060(9) 0.0454(10) Uani 1 1 d . U . . .
C90 C 0.0497(3) 0.0985(2) 0.52911(9) 0.0564(11) Uani 1 1 d . U . . .
H90 H -0.002223 0.088356 0.521292 0.068 Uiso 1 1 calc R . . . .
C91 C 0.1074(4) 0.0600(3) 0.51844(12) 0.0799(15) Uani 1 1 d . U . . .
H91 H 0.094620 0.025237 0.503541 0.096 Uiso 1 1 calc R . . . .
C92 C 0.1816(4) 0.0722(4) 0.52933(15) 0.0973(19) Uani 1 1 d . U . . .
H92 H 0.221282 0.046353 0.521995 0.117 Uiso 1 1 calc R . . . .
C93 C 0.2002(3) 0.1229(3) 0.55141(14) 0.0907(17) Uani 1 1 d . U . . .
H93 H 0.252399 0.130911 0.559446 0.109 Uiso 1 1 calc R . . . .
C94 C 0.1413(2) 0.1618(3) 0.56152(11) 0.0618(12) Uani 1 1 d . U . . .
H94 H 0.154483 0.196627 0.576347 0.074 Uiso 1 1 calc R . . . .
C95 C 0.0088(2) 0.2119(2) 0.59649(8) 0.0430(9) Uani 1 1 d . U . . .
C96 C 0.0479(2) 0.1619(2) 0.61549(9) 0.0516(11) Uani 1 1 d . U . . .
H96 H 0.073784 0.121827 0.608238 0.062 Uiso 1 1 calc R . . . .
C97 C 0.0503(3) 0.1687(3) 0.64511(10) 0.0605(12) Uani 1 1 d . U . . .
H97 H 0.076293 0.132387 0.657360 0.073 Uiso 1 1 calc R . . . .
C98 C 0.0161(3) 0.2262(3) 0.65657(10) 0.0654(13) Uani 1 1 d . U . . .
H98 H 0.018741 0.230749 0.676645 0.078 Uiso 1 1 calc R . . . .
C99 C -0.0222(3) 0.2775(3) 0.63857(9) 0.0681(13) Uani 1 1 d . U . . .
H99 H -0.046506 0.318076 0.646142 0.082 Uiso 1 1 calc R . . . .
C100 C -0.0253(2) 0.2702(3) 0.60926(9) 0.0535(11) Uani 1 1 d . U . . .
H100 H -0.052033 0.306623 0.597273 0.064 Uiso 1 1 calc R . . . .
C101 C -0.0064(2) 0.2840(2) 0.54663(8) 0.0411(9) Uani 1 1 d . U . . .
C102 C 0.0585(3) 0.3192(2) 0.53916(9) 0.0513(10) Uani 1 1 d . U . . .
H102 H 0.105408 0.292486 0.540481 0.062 Uiso 1 1 calc R . . . .
C103 C 0.0570(3) 0.3921(3) 0.52985(10) 0.0676(13) Uani 1 1 d . U . . .
H103 H 0.102395 0.414028 0.525002 0.081 Uiso 1 1 calc R . . . .
C104 C -0.0100(3) 0.4320(3) 0.52770(10) 0.0691(14) Uani 1 1 d . U . . .
H104 H -0.010548 0.482202 0.522117 0.083 Uiso 1 1 calc R . . . .
C105 C -0.0760(3) 0.3992(2) 0.53362(9) 0.0632(12) Uani 1 1 d . U . . .
H105 H -0.122891 0.425995 0.531732 0.076 Uiso 1 1 calc R . . . .
C106 C -0.0734(3) 0.3265(2) 0.54242(8) 0.0518(11) Uani 1 1 d . U . . .
H106 H -0.120064 0.304213 0.545801 0.062 Uiso 1 1 calc R . . . .
C107 C -0.0886(2) 0.1617(2) 0.55241(9) 0.0493(10) Uani 1 1 d . U . . .
C108 C -0.1261(3) 0.1607(3) 0.52396(11) 0.0686(13) Uani 1 1 d . U . . .
H108 H -0.102546 0.185119 0.509801 0.082 Uiso 1 1 calc R . . . .
C109 C -0.1966(3) 0.1251(3) 0.51575(15) 0.0969(19) Uani 1 1 d . U . . .
H109 H -0.219213 0.123237 0.496279 0.116 Uiso 1 1 calc R . . . .
C110 C -0.2325(4) 0.0927(4) 0.53652(19) 0.122(3) Uani 1 1 d . U . . .
H110 H -0.281204 0.069852 0.531362 0.146 Uiso 1 1 calc R . . . .
C111 C -0.1988(3) 0.0930(4) 0.56453(17) 0.114(2) Uani 1 1 d . U . . .
H111 H -0.223739 0.070180 0.578654 0.137 Uiso 1 1 calc R . . . .
C112 C -0.1283(3) 0.1268(3) 0.57205(12) 0.0699(14) Uani 1 1 d . U . . .
H112 H -0.105732 0.126274 0.591534 0.084 Uiso 1 1 calc R . . . .
B3 B 0.7360(2) 0.0198(2) 0.74247(9) 0.0348(9) Uani 1 1 d . U . . .
C113 C 0.66642(19) -0.0410(2) 0.73662(7) 0.0338(8) Uani 1 1 d . U . . .
C114 C 0.6807(2) -0.1158(2) 0.73309(8) 0.0401(9) Uani 1 1 d . U . . .
H114 H 0.732668 -0.132021 0.735758 0.048 Uiso 1 1 calc R . . . .
C115 C 0.6237(3) -0.1673(2) 0.72597(8) 0.0529(11) Uani 1 1 d . U . . .
H115 H 0.636801 -0.217430 0.723738 0.063 Uiso 1 1 calc R . . . .
C116 C 0.5475(3) -0.1462(3) 0.72209(9) 0.0623(12) Uani 1 1 d . U . . .
H116 H 0.507811 -0.181283 0.716962 0.075 Uiso 1 1 calc R . . . .
C117 C 0.5300(2) -0.0739(3) 0.72575(9) 0.0587(12) Uani 1 1 d . U . . .
H117 H 0.477607 -0.058870 0.723302 0.070 Uiso 1 1 calc R . . . .
C118 C 0.5881(2) -0.0218(2) 0.73303(8) 0.0441(10) Uani 1 1 d . U . . .
H118 H 0.574233 0.027921 0.735619 0.053 Uiso 1 1 calc R . . . .
C119 C 0.70467(19) 0.0939(2) 0.75764(8) 0.0373(9) Uani 1 1 d . U . . .
C120 C 0.7049(2) 0.1031(2) 0.78662(9) 0.0517(11) Uani 1 1 d . U . . .
H120 H 0.725403 0.064565 0.799022 0.062 Uiso 1 1 calc R . . . .
C121 C 0.6770(3) 0.1653(3) 0.79863(11) 0.0665(13) Uani 1 1 d . U . . .
H121 H 0.679488 0.168820 0.818727 0.080 Uiso 1 1 calc R . . . .
C122 C 0.6460(3) 0.2215(3) 0.78150(12) 0.0649(13) Uani 1 1 d . U . . .
H122 H 0.627030 0.264320 0.789540 0.078 Uiso 1 1 calc R . . . .
C123 C 0.6427(3) 0.2151(2) 0.75257(12) 0.0651(13) Uani 1 1 d . U . . .
H123 H 0.621283 0.253587 0.740366 0.078 Uiso 1 1 calc R . . . .
C124 C 0.6707(2) 0.1520(2) 0.74113(10) 0.0545(11) Uani 1 1 d . U . . .
H124 H 0.666558 0.148336 0.720984 0.065 Uiso 1 1 calc R . . . .
C125 C 0.76302(19) 0.04500(19) 0.71204(8) 0.0332(8) Uani 1 1 d . U . . .
C126 C 0.8187(2) 0.0997(2) 0.71111(8) 0.0402(9) Uani 1 1 d . U . . .
H126 H 0.839765 0.123016 0.728458 0.048 Uiso 1 1 calc R . . . .
C127 C 0.8445(2) 0.1216(2) 0.68650(10) 0.0485(10) Uani 1 1 d . U . . .
H127 H 0.883073 0.158370 0.687216 0.058 Uiso 1 1 calc R . . . .
C128 C 0.8145(3) 0.0902(2) 0.66065(10) 0.0552(11) Uani 1 1 d . U . . .
H128 H 0.832427 0.104568 0.643537 0.066 Uiso 1 1 calc R . . . .
C129 C 0.7579(3) 0.0372(2) 0.66035(9) 0.0517(11) Uani 1 1 d . U . . .
H129 H 0.735568 0.015780 0.642786 0.062 Uiso 1 1 calc R . . . .
C130 C 0.7334(2) 0.0152(2) 0.68566(8) 0.0400(9) Uani 1 1 d . U . . .
H130 H 0.694894 -0.021722 0.684876 0.048 Uiso 1 1 calc R . . . .
C131 C 0.8090(2) -0.01860(19) 0.76342(8) 0.0340(8) Uani 1 1 d . U . . .
C132 C 0.8847(2) -0.0204(2) 0.75776(8) 0.0392(9) Uani 1 1 d . U . . .
H132 H 0.895786 0.001585 0.740685 0.047 Uiso 1 1 calc R . . . .
C133 C 0.9447(2) -0.0532(2) 0.77603(10) 0.0552(11) Uani 1 1 d . U . . .
H133 H 0.995168 -0.053088 0.771152 0.066 Uiso 1 1 calc R . . . .
C134 C 0.9315(3) -0.0854(3) 0.80094(10) 0.0619(12) Uani 1 1 d . U . . .
H134 H 0.972584 -0.107102 0.813487 0.074 Uiso 1 1 calc R . . . .
C135 C 0.8574(3) -0.0858(2) 0.80752(9) 0.0561(11) Uani 1 1 d . U . . .
H135 H 0.847130 -0.107793 0.824730 0.067 Uiso 1 1 calc R . . . .
C136 C 0.7981(2) -0.0542(2) 0.78891(8) 0.0441(10) Uani 1 1 d . U . . .
H136 H 0.747460 -0.056522 0.793581 0.053 Uiso 1 1 calc R . . . .
B4 B 0.2425(2) 0.0302(2) 0.74928(10) 0.0393(10) Uani 1 1 d . U . . .
C137 C 0.3236(2) 0.0631(2) 0.76775(8) 0.0392(9) Uani 1 1 d . U . . .
C138 C 0.3254(2) 0.0843(3) 0.79583(9) 0.0571(12) Uani 1 1 d . U . . .
H138 H 0.280311 0.077729 0.804355 0.068 Uiso 1 1 calc R . . . .
C139 C 0.3899(3) 0.1149(3) 0.81225(10) 0.0649(13) Uani 1 1 d . U . . .
H139 H 0.387986 0.128726 0.831443 0.078 Uiso 1 1 calc R . . . .
C140 C 0.4563(2) 0.1249(3) 0.80064(10) 0.0601(12) Uani 1 1 d . U . . .
H140 H 0.500690 0.145889 0.811625 0.072 Uiso 1 1 calc R . . . .
C141 C 0.4574(2) 0.1043(2) 0.77307(10) 0.0545(11) Uani 1 1 d . U . . .
H141 H 0.502819 0.110796 0.764722 0.065 Uiso 1 1 calc R . . . .
C142 C 0.3927(2) 0.0741(2) 0.75726(9) 0.0437(10) Uani 1 1 d . U . . .
H142 H 0.395355 0.059967 0.738157 0.052 Uiso 1 1 calc R . . . .
C143 C 0.1777(2) 0.0963(2) 0.74697(7) 0.0373(9) Uani 1 1 d . U . . .
C144 C 0.1966(2) 0.1712(2) 0.74639(8) 0.0445(10) Uani 1 1 d . U . . .
H144 H 0.249431 0.184609 0.749223 0.053 Uiso 1 1 calc R . . . .
C145 C 0.1421(3) 0.2264(2) 0.74190(9) 0.0539(11) Uani 1 1 d . U . . .
H145 H 0.157831 0.276239 0.741426 0.065 Uiso 1 1 calc R . . . .
C146 C 0.0646(3) 0.2090(3) 0.73810(9) 0.0551(11) Uani 1 1 d . U . . .
H146 H 0.026938 0.246832 0.735199 0.066 Uiso 1 1 calc R . . . .
C147 C 0.0426(2) 0.1372(3) 0.73857(9) 0.0557(11) Uani 1 1 d . U . . .
H147 H -0.010449 0.124710 0.736036 0.067 Uiso 1 1 calc R . . . .
C148 C 0.0983(2) 0.0821(2) 0.74275(8) 0.0458(10) Uani 1 1 d . U . . .
H148 H 0.081592 0.032386 0.742755 0.055 Uiso 1 1 calc R . . . .
C149 C 0.2557(2) 0.0080(2) 0.71675(8) 0.0386(9) Uani 1 1 d . U . . .
C150 C 0.2136(2) 0.0374(2) 0.69214(8) 0.0455(10) Uani 1 1 d . U . . .
H150 H 0.174774 0.072517 0.694198 0.055 Uiso 1 1 calc R . . . .
C151 C 0.2250(2) 0.0181(3) 0.66467(9) 0.0551(11) Uani 1 1 d . U . . .
H151 H 0.194968 0.040356 0.648613 0.066 Uiso 1 1 calc R . . . .
C152 C 0.2802(3) -0.0334(3) 0.66091(10) 0.0624(12) Uani 1 1 d . U . . .
H152 H 0.287736 -0.047838 0.642281 0.075 Uiso 1 1 calc R . . . .
C153 C 0.3241(3) -0.0634(3) 0.68437(11) 0.0611(12) Uani 1 1 d . U . . .
H153 H 0.362882 -0.098265 0.681987 0.073 Uiso 1 1 calc R . . . .
C154 C 0.3124(2) -0.0434(2) 0.71150(9) 0.0476(10) Uani 1 1 d . U . . .
H154 H 0.343887 -0.065082 0.727345 0.057 Uiso 1 1 calc R . . . .
C155 C 0.2140(2) -0.0418(2) 0.76635(8) 0.0385(9) Uani 1 1 d . U . . .
C156 C 0.2280(2) -0.1155(2) 0.75984(9) 0.0484(10) Uani 1 1 d . U . . .
H156 H 0.252974 -0.125595 0.743838 0.058 Uiso 1 1 calc R . . . .
C157 C 0.2068(3) -0.1745(2) 0.77585(10) 0.0595(12) Uani 1 1 d . U . . .
H157 H 0.216716 -0.223406 0.770403 0.071 Uiso 1 1 calc R . . . .
C158 C 0.1717(3) -0.1622(2) 0.79935(10) 0.0571(11) Uani 1 1 d . U . . .
H158 H 0.158381 -0.202050 0.810603 0.068 Uiso 1 1 calc R . . . .
C159 C 0.1566(3) -0.0920(2) 0.80618(10) 0.0624(13) Uani 1 1 d . U . . .
H159 H 0.131721 -0.082398 0.822255 0.075 Uiso 1 1 calc R . . . .
C160 C 0.1769(3) -0.0342(2) 0.78999(9) 0.0551(11) Uani 1 1 d . U . . .
H160 H 0.164606 0.014079 0.795437 0.066 Uiso 1 1 calc R . . . .
N200 N 0.3920(4) 0.7741(4) 0.49484(17) 0.154(3) Uani 1 1 d . U . . .
C201 C 0.3421(4) 0.7381(5) 0.50006(16) 0.114(2) Uani 1 1 d . U . . .
C202 C 0.2807(4) 0.6962(4) 0.50736(15) 0.113(2) Uani 1 1 d . U . . .
H20A H 0.278479 0.701815 0.527769 0.169 Uiso 1 1 calc GR . . . .
H20B H 0.288605 0.644363 0.503058 0.169 Uiso 1 1 calc GR . . . .
H20C H 0.232327 0.713361 0.496356 0.169 Uiso 1 1 calc GR . . . .
C301 C 0.5273(16) 0.2843(18) 0.8540(4) 0.155(6) Uani 0.504(3) 1 d D U P A 1
H30A H 0.478684 0.281470 0.840942 0.232 Uiso 0.504(3) 1 calc GR . P A 1
H30B H 0.556270 0.238632 0.853034 0.232 Uiso 0.504(3) 1 calc GR . P A 1
H30C H 0.557722 0.325800 0.848657 0.232 Uiso 0.504(3) 1 calc GR . P A 1
C302 C 0.5108(10) 0.2954(14) 0.8841(4) 0.163(3) Uani 0.504(3) 1 d D U P A 1
H30D H 0.475459 0.337079 0.885693 0.196 Uiso 0.504(3) 1 calc R . P A 1
H30E H 0.490824 0.250352 0.892182 0.196 Uiso 0.504(3) 1 calc R . P A 1
O303 O 0.5900(8) 0.3117(8) 0.8966(3) 0.171(3) Uani 0.504(3) 1 d D U P A 1
C304 C 0.5811(11) 0.3272(11) 0.9273(3) 0.163(4) Uani 0.504(3) 1 d D U P A 1
H30F H 0.560195 0.376932 0.929800 0.195 Uiso 0.504(3) 1 calc R . P A 1
H30G H 0.548577 0.289972 0.935035 0.195 Uiso 0.504(3) 1 calc R . P A 1
C305 C 0.6642(11) 0.3209(12) 0.9403(4) 0.190(6) Uani 0.504(3) 1 d D U P A 1
H30H H 0.668414 0.321576 0.961138 0.285 Uiso 0.504(3) 1 calc GR . P A 1
H30I H 0.693145 0.362328 0.934017 0.285 Uiso 0.504(3) 1 calc GR . P A 1
H30J H 0.685404 0.274705 0.934220 0.285 Uiso 0.504(3) 1 calc GR . P A 1
C311 C 0.5508(16) 0.2939(16) 0.8504(4) 0.139(5) Uani 0.496(3) 1 d D U P A 2
H31D H 0.573041 0.255924 0.839427 0.208 Uiso 0.496(3) 1 calc GR . P A 2
H31E H 0.583595 0.337665 0.851846 0.208 Uiso 0.496(3) 1 calc GR . P A 2
H31F H 0.499219 0.306613 0.840740 0.208 Uiso 0.496(3) 1 calc GR . P A 2
C312 C 0.5457(12) 0.2668(10) 0.8782(4) 0.147(3) Uani 0.496(3) 1 d D U P A 2
H31G H 0.597664 0.254839 0.888384 0.177 Uiso 0.496(3) 1 calc R . P A 2
H31H H 0.513925 0.221653 0.877026 0.177 Uiso 0.496(3) 1 calc R . P A 2
O313 O 0.5094(8) 0.3260(7) 0.8939(3) 0.153(3) Uani 0.496(3) 1 d D U P A 2
C314 C 0.5127(12) 0.2914(10) 0.9219(3) 0.167(3) Uani 0.496(3) 1 d D U P A 2
H31I H 0.566358 0.285516 0.931560 0.201 Uiso 0.496(3) 1 calc R . P A 2
H31J H 0.486497 0.243058 0.920636 0.201 Uiso 0.496(3) 1 calc R . P A 2
C315 C 0.4700(12) 0.3473(10) 0.9362(4) 0.179(6) Uani 0.496(3) 1 d D U P A 2
H31K H 0.448284 0.324130 0.951921 0.268 Uiso 0.496(3) 1 calc GR . P A 2
H31L H 0.428274 0.367782 0.922458 0.268 Uiso 0.496(3) 1 calc GR . P A 2
H31M H 0.505204 0.386717 0.943794 0.268 Uiso 0.496(3) 1 calc GR . P A 2
N400 N 0.1802(6) 0.3367(8) 0.9378(3) 0.125(4) Uani 0.5 1 d . U P C 1
C401 C 0.1990(7) 0.3052(9) 0.9599(3) 0.094(4) Uani 0.5 1 d . U P C 1
C402 C 0.2177(9) 0.2643(10) 0.9891(3) 0.127(5) Uani 0.5 1 d . U P C 1
H40D H 0.179828 0.277941 1.001340 0.190 Uiso 0.5 1 calc GR . P C 1
H40E H 0.269345 0.278193 0.998337 0.190 Uiso 0.5 1 calc GR . P C 1
H40F H 0.215813 0.211102 0.985809 0.190 Uiso 0.5 1 calc GR . P C 1

loop_
_atom_site_aniso_label
_atom_site_aniso_U_11
_atom_site_aniso_U_22
_atom_site_aniso_U_33
_atom_site_aniso_U_23
_atom_site_aniso_U_13
_atom_site_aniso_U_12
Fe1 0.0307(3) 0.0430(3) 0.0417(3) -0.0053(3) 0.0061(2) -0.0023(3)
N1 0.0394(18) 0.053(2) 0.0423(19) 0.0035(16) 0.0135(15) -0.0063(16)
N2 0.051(2) 0.058(2) 0.050(2) 0.0110(18) 0.0066(17) 0.0101(18)
N3 0.069(2) 0.053(2) 0.056(2) 0.0058(18) 0.0129(19) 0.0198(19)
N4 0.0378(17) 0.0457(19) 0.0352(17) -0.0056(15) 0.0066(14) -0.0001(15)
N5 0.0338(16) 0.0336(17) 0.0385(17) 0.0002(14) 0.0073(13) -0.0013(14)
N6 0.0324(17) 0.058(2) 0.050(2) -0.0061(17) 0.0036(15) -0.0046(16)
N7 0.0396(18) 0.055(2) 0.046(2) 0.0006(17) 0.0022(15) 0.0055(16)
N8 0.056(2) 0.0453(19) 0.0396(19) 0.0026(16) 0.0036(16) 0.0044(17)
N9 0.047(2) 0.054(2) 0.052(2) -0.0028(18) 0.0125(17) -0.0047(17)
C1 0.052(2) 0.054(3) 0.052(3) 0.011(2) 0.017(2) -0.005(2)
C2 0.055(3) 0.059(3) 0.044(2) 0.006(2) 0.007(2) 0.000(2)
C3 0.046(2) 0.048(2) 0.050(2) 0.003(2) 0.009(2) 0.003(2)
C4 0.079(3) 0.069(3) 0.067(3) 0.019(3) 0.008(3) 0.026(3)
C5 0.090(4) 0.065(3) 0.070(3) 0.014(3) 0.016(3) 0.035(3)
C6 0.051(2) 0.068(3) 0.037(2) -0.001(2) 0.0158(19) -0.007(2)
C7 0.042(2) 0.065(3) 0.039(2) -0.011(2) 0.0162(18) -0.001(2)
C8 0.0309(19) 0.039(2) 0.034(2) -0.0004(17) 0.0059(15) 0.0015(17)
C9 0.052(2) 0.049(2) 0.039(2) -0.0124(19) 0.0039(18) -0.005(2)
C10 0.041(2) 0.045(2) 0.046(2) -0.0074(19) 0.0005(18) -0.0099(19)
C11 0.041(2) 0.065(3) 0.060(3) 0.004(2) 0.022(2) -0.007(2)
C12 0.038(2) 0.060(3) 0.068(3) -0.001(2) 0.010(2) -0.013(2)
C13 0.035(2) 0.047(2) 0.041(2) -0.0074(18) 0.0057(17) -0.0028(18)
C14 0.031(2) 0.072(3) 0.063(3) -0.010(2) 0.001(2) 0.003(2)
C15 0.035(2) 0.073(3) 0.066(3) 0.000(2) -0.003(2) 0.013(2)
C16 0.058(3) 0.045(2) 0.053(2) 0.000(2) 0.017(2) 0.012(2)
C17 0.066(3) 0.048(3) 0.063(3) -0.009(2) 0.021(2) 0.000(2)
C18 0.081(3) 0.067(3) 0.066(3) -0.002(3) 0.036(3) 0.000(3)
C19 0.073(3) 0.080(4) 0.059(3) -0.006(3) 0.010(2) 0.013(3)
C20 0.058(3) 0.090(4) 0.083(3) -0.001(3) -0.005(3) -0.006(3)
C21 0.051(3) 0.078(4) 0.080(3) 0.017(3) 0.005(2) -0.001(2)
C22 0.092(4) 0.087(4) 0.097(4) -0.027(3) 0.032(3) -0.028(3)
C23 0.114(5) 0.153(6) 0.068(4) -0.014(4) 0.010(3) 0.025(5)
C24 0.092(5) 0.184(8) 0.127(6) 0.060(6) 0.009(4) -0.053(5)
C25 0.0274(18) 0.039(2) 0.040(2) 0.0021(17) 0.0080(16) -0.0032(16)
C26 0.036(2) 0.045(2) 0.047(2) 0.0078(19) 0.0093(18) -0.0051(18)
C27 0.042(2) 0.061(3) 0.049(2) 0.011(2) 0.0104(19) -0.012(2)
C28 0.033(2) 0.062(3) 0.053(3) -0.006(2) 0.0126(19) -0.011(2)
C29 0.035(2) 0.048(2) 0.059(3) -0.007(2) 0.0114(19) -0.0006(19)
C30 0.0248(18) 0.042(2) 0.048(2) 0.0015(18) 0.0044(16) -0.0024(17)
C31 0.081(3) 0.052(3) 0.074(3) 0.022(2) 0.027(3) 0.011(3)
C32 0.059(3) 0.100(4) 0.074(3) -0.017(3) 0.037(3) -0.014(3)
C33 0.049(3) 0.047(3) 0.068(3) 0.009(2) 0.013(2) 0.010(2)
C34 0.042(2) 0.064(3) 0.059(3) 0.016(2) -0.004(2) 0.007(2)
C35 0.051(3) 0.101(4) 0.059(3) 0.030(3) 0.001(2) 0.009(3)
C36 0.074(4) 0.123(5) 0.077(4) 0.049(3) 0.008(3) 0.014(3)
C37 0.086(3) 0.094(3) 0.110(3) 0.048(3) 0.004(3) -0.003(3)
C38 0.075(4) 0.057(3) 0.128(4) 0.026(3) -0.008(3) -0.001(3)
C39 0.051(3) 0.053(3) 0.089(3) 0.012(3) -0.006(2) 0.006(2)
C40 0.077(4) 0.163(6) 0.048(3) -0.001(3) 0.003(3) -0.016(4)
C41 0.131(6) 0.146(7) 0.209(9) 0.119(7) 0.028(6) -0.019(5)
C42 0.085(4) 0.061(3) 0.099(4) -0.017(3) -0.002(3) 0.004(3)
C43 0.052(3) 0.072(3) 0.055(3) -0.010(2) 0.013(2) -0.009(2)
C44 0.091(4) 0.145(6) 0.060(3) -0.003(4) 0.035(3) -0.019(4)
Fe2 0.0389(3) 0.0336(3) 0.0428(3) -0.0087(3) 0.0069(2) -0.0014(3)
N10 0.0515(19) 0.0332(18) 0.049(2) 0.0025(15) 0.0090(16) 0.0020(15)
C47 0.048(3) 0.049(3) 0.046(3) 0.010(3) 0.008(3) 0.002(3)
N11 0.045(4) 0.056(4) 0.050(3) 0.024(3) 0.012(3) 0.000(3)
C48 0.061(4) 0.077(5) 0.059(4) 0.018(4) 0.024(3) 0.009(4)
C49 0.058(4) 0.084(4) 0.064(4) 0.017(4) 0.028(3) 0.016(4)
N12 0.045(3) 0.069(4) 0.051(3) 0.006(3) 0.019(3) 0.013(3)
C47A 0.050(3) 0.054(3) 0.058(3) 0.006(3) 0.018(3) 0.000(3)
N11A 0.065(4) 0.056(4) 0.056(3) 0.016(3) 0.019(3) 0.008(3)
C48A 0.070(4) 0.059(4) 0.061(4) 0.014(3) 0.021(3) 0.007(4)
C49A 0.069(4) 0.067(4) 0.070(4) 0.012(4) 0.021(3) 0.006(4)
N12A 0.061(3) 0.056(4) 0.062(4) 0.008(3) 0.010(3) 0.009(3)
N13 0.046(2) 0.0420(19) 0.066(2) 0.0035(17) -0.0234(18) -0.0009(16)
N14 0.0472(19) 0.0331(17) 0.0439(19) -0.0062(15) -0.0095(15) -0.0007(15)
N15 0.089(3) 0.0340(19) 0.063(2) -0.0105(17) 0.031(2) 0.0014(19)
N16 0.090(3) 0.0351(19) 0.062(2) -0.0027(17) 0.037(2) 0.0106(18)
N17 0.045(2) 0.063(2) 0.068(2) 0.010(2) 0.0012(17) 0.0004(18)
N18 0.062(2) 0.040(2) 0.043(2) -0.0081(16) 0.0092(17) -0.0009(18)
C45 0.068(3) 0.041(2) 0.066(3) 0.007(2) 0.031(2) 0.008(2)
C46 0.043(6) 0.044(6) 0.028(5) 0.005(4) 0.010(4) 0.006(5)
C46A 0.064(7) 0.037(7) 0.057(7) -0.004(6) 0.022(5) -0.004(6)
C50 0.098(4) 0.043(3) 0.058(3) 0.014(2) -0.013(3) 0.007(3)
C51 0.061(3) 0.047(3) 0.096(4) 0.015(3) -0.035(3) 0.010(2)
C52 0.044(2) 0.032(2) 0.050(2) -0.0004(18) -0.0028(19) 0.0045(18)
C53 0.083(4) 0.058(3) 0.078(3) 0.000(3) -0.046(3) -0.008(3)
C54 0.083(3) 0.050(3) 0.059(3) -0.009(2) -0.027(3) -0.008(3)
C55 0.059(3) 0.031(2) 0.075(3) 0.004(2) 0.023(2) 0.009(2)
C56 0.071(3) 0.030(2) 0.079(3) -0.014(2) 0.026(2) -0.006(2)
C57 0.057(3) 0.036(2) 0.053(3) -0.0036(19) 0.014(2) 0.005(2)
C58 0.121(16) 0.039(5) 0.084(8) -0.015(4) 0.051(11) 0.002(7)
C59 0.121(16) 0.039(5) 0.083(9) -0.015(4) 0.057(11) 0.006(6)
C58A 0.124(16) 0.040(5) 0.090(9) -0.016(5) 0.061(11) 0.006(7)
C59A 0.123(16) 0.039(5) 0.086(9) -0.013(5) 0.061(10) 0.005(6)
C60 0.066(4) 0.066(4) 0.054(4) 0.013(3) 0.016(3) 0.007(4)
C61 0.077(4) 0.068(4) 0.066(4) 0.012(3) 0.013(4) 0.005(4)
C62 0.057(5) 0.076(5) 0.075(5) -0.002(4) -0.001(4) -0.001(4)
C63 0.073(5) 0.080(4) 0.066(4) 0.002(4) 0.001(4) 0.016(4)
C64 0.078(5) 0.070(4) 0.063(4) 0.014(4) 0.004(4) 0.008(4)
C65 0.073(4) 0.066(4) 0.059(4) 0.009(4) 0.009(4) 0.004(4)
C66 0.097(8) 0.073(6) 0.122(9) 0.032(6) 0.025(7) -0.003(6)
C67 0.079(7) 0.112(8) 0.079(6) 0.004(6) -0.018(5) 0.021(6)
C68 0.070(7) 0.070(6) 0.066(7) 0.012(5) -0.010(5) -0.007(5)
C60A 0.105(5) 0.066(4) 0.057(4) 0.009(3) 0.013(4) 0.011(4)
C61A 0.132(6) 0.067(4) 0.061(4) 0.006(4) 0.016(5) 0.015(5)
C62A 0.177(8) 0.076(5) 0.058(5) 0.002(4) 0.020(6) 0.011(6)
C63A 0.189(7) 0.082(5) 0.058(5) 0.010(4) 0.020(6) 0.018(6)
C64A 0.136(5) 0.074(4) 0.064(4) 0.012(4) 0.009(4) 0.015(5)
C65A 0.109(5) 0.065(4) 0.062(4) 0.013(4) 0.006(4) 0.009(4)
C66A 0.135(6) 0.086(5) 0.099(6) 0.003(4) 0.008(5) 0.017(5)
C67A 0.294(17) 0.128(11) 0.069(7) 0.028(8) 0.022(10) 0.032(13)
C68A 0.106(7) 0.071(7) 0.075(7) 0.008(5) 0.009(6) 0.015(7)
C69 0.056(2) 0.028(2) 0.034(2) -0.0069(16) -0.0026(18) 0.0036(18)
C70 0.062(3) 0.036(2) 0.047(2) -0.0050(19) 0.008(2) -0.001(2)
C71 0.071(3) 0.041(2) 0.053(3) 0.005(2) 0.014(2) -0.006(2)
C72 0.076(3) 0.038(2) 0.056(3) 0.005(2) 0.009(2) 0.012(2)
C73 0.059(3) 0.045(3) 0.073(3) 0.008(2) 0.018(2) 0.018(2)
C74 0.069(3) 0.033(2) 0.046(2) -0.0001(18) 0.019(2) 0.013(2)
C75 0.063(3) 0.061(3) 0.114(4) 0.010(3) 0.024(3) -0.006(3)
C76 0.092(4) 0.060(3) 0.088(4) 0.024(3) -0.001(3) 0.019(3)
C77 0.086(4) 0.055(3) 0.082(4) 0.018(3) 0.045(3) 0.028(3)
C78 0.063(3) 0.041(2) 0.054(3) 0.001(2) 0.023(2) 0.009(2)
C79 0.067(3) 0.051(3) 0.041(2) -0.012(2) 0.020(2) -0.001(2)
C80 0.070(3) 0.049(2) 0.043(2) 0.003(2) 0.018(2) 0.009(2)
C81 0.068(3) 0.050(3) 0.053(3) -0.001(2) 0.022(2) 0.001(2)
C82 0.055(3) 0.070(3) 0.064(3) 0.002(2) 0.011(2) -0.007(2)
C83 0.050(3) 0.070(3) 0.059(3) 0.015(2) 0.012(2) 0.014(2)
C84 0.094(4) 0.091(4) 0.052(3) -0.020(3) 0.014(3) -0.021(3)
C85 0.106(4) 0.058(3) 0.088(4) 0.003(3) 0.029(3) -0.008(3)
C86 0.059(3) 0.125(5) 0.099(4) 0.044(4) 0.003(3) 0.013(3)
C87 0.067(3) 0.040(2) 0.049(3) -0.003(2) 0.009(2) 0.003(2)
C88 0.127(5) 0.073(4) 0.060(3) 0.018(3) 0.007(3) 0.017(3)
B1 0.149(3) 0.112(3) 0.110(3) -0.003(3) 0.021(3) 0.007(3)
F11 0.222(5) 0.116(3) 0.096(3) 0.009(3) 0.012(4) 0.001(4)
F12 0.141(4) 0.094(3) 0.084(3) 0.012(3) 0.030(3) 0.017(3)
F13 0.173(4) 0.105(3) 0.135(4) -0.015(3) 0.032(3) -0.013(3)
F14 0.154(4) 0.145(4) 0.148(4) 0.006(4) 0.011(3) 0.011(4)
B1A 0.150(3) 0.116(3) 0.112(3) -0.004(3) 0.022(3) 0.005(3)
F11A 0.116(4) 0.101(4) 0.092(4) 0.008(3) 0.009(4) -0.006(4)
F12A 0.174(5) 0.129(4) 0.123(4) 0.008(4) 0.019(4) 0.001(4)
F13A 0.159(4) 0.121(4) 0.132(4) -0.008(4) 0.008(4) 0.002(4)
F14A 0.167(5) 0.123(4) 0.139(4) -0.027(4) 0.019(4) 0.016(4)
B2 0.040(2) 0.036(2) 0.044(2) 0.003(2) 0.007(2) 0.0027(19)
C89 0.048(2) 0.038(2) 0.049(2) 0.0101(19) 0.0071(19) 0.0052(19)
C90 0.068(3) 0.044(2) 0.059(3) 0.007(2) 0.012(2) 0.012(2)
C91 0.097(4) 0.064(3) 0.084(4) -0.002(3) 0.029(3) 0.026(3)
C92 0.083(4) 0.094(4) 0.124(5) 0.002(4) 0.044(4) 0.038(4)
C93 0.057(3) 0.090(4) 0.128(5) 0.003(4) 0.022(3) 0.021(3)
C94 0.047(2) 0.059(3) 0.080(3) 0.004(2) 0.011(2) 0.007(2)
C95 0.034(2) 0.050(2) 0.045(2) 0.0099(19) 0.0063(17) -0.0095(19)
C96 0.052(3) 0.046(2) 0.054(2) 0.015(2) -0.002(2) -0.015(2)
C97 0.056(3) 0.067(3) 0.054(3) 0.023(2) -0.005(2) -0.024(2)
C98 0.058(3) 0.099(4) 0.038(2) 0.013(2) 0.003(2) -0.022(3)
C99 0.065(3) 0.097(4) 0.044(3) -0.001(3) 0.012(2) 0.008(3)
C100 0.054(3) 0.070(3) 0.038(2) 0.002(2) 0.008(2) 0.004(2)
C101 0.053(2) 0.041(2) 0.030(2) -0.0020(17) 0.0069(18) -0.0024(18)
C102 0.058(3) 0.047(2) 0.049(3) -0.003(2) 0.009(2) -0.011(2)
C103 0.093(4) 0.051(3) 0.060(3) 0.002(2) 0.017(3) -0.021(3)
C104 0.116(4) 0.040(3) 0.053(3) 0.005(2) 0.019(3) 0.002(3)
C105 0.094(3) 0.050(3) 0.047(3) 0.010(2) 0.013(3) 0.022(3)
C106 0.065(3) 0.054(3) 0.039(2) 0.007(2) 0.017(2) 0.012(2)
C107 0.040(2) 0.045(2) 0.062(3) -0.001(2) 0.0053(19) 0.0032(19)
C108 0.060(3) 0.072(3) 0.070(3) -0.012(3) -0.005(2) 0.001(3)
C109 0.069(4) 0.094(4) 0.115(5) -0.023(4) -0.027(3) -0.005(3)
C110 0.063(4) 0.121(6) 0.168(6) 0.009(5) -0.024(4) -0.040(4)
C111 0.059(4) 0.127(6) 0.152(6) 0.032(5) 0.000(4) -0.036(4)
C112 0.048(3) 0.067(3) 0.094(4) 0.016(3) 0.008(2) -0.012(2)
B3 0.032(2) 0.037(2) 0.037(2) 0.0023(19) 0.0090(18) -0.0010(18)
C113 0.0306(18) 0.044(2) 0.0266(19) 0.0016(17) 0.0042(15) -0.0028(16)
C114 0.036(2) 0.042(2) 0.042(2) -0.0058(18) 0.0091(17) -0.0079(17)
C115 0.061(3) 0.054(3) 0.044(2) -0.007(2) 0.011(2) -0.024(2)
C116 0.048(3) 0.088(3) 0.049(3) 0.002(3) 0.001(2) -0.036(3)
C117 0.028(2) 0.097(3) 0.051(3) 0.013(3) 0.0041(19) -0.011(2)
C118 0.0279(19) 0.063(3) 0.042(2) 0.013(2) 0.0050(17) -0.0007(18)
C119 0.0289(19) 0.038(2) 0.046(2) 0.0010(17) 0.0098(17) -0.0046(16)
C120 0.053(3) 0.053(3) 0.050(2) -0.008(2) 0.009(2) 0.006(2)
C121 0.069(3) 0.071(3) 0.062(3) -0.021(2) 0.017(2) 0.009(3)
C122 0.057(3) 0.047(3) 0.098(4) -0.014(3) 0.036(3) -0.001(2)
C123 0.061(3) 0.046(3) 0.096(3) 0.014(3) 0.036(3) 0.014(2)
C124 0.061(3) 0.047(2) 0.060(3) 0.012(2) 0.026(2) 0.011(2)
C125 0.0243(18) 0.033(2) 0.042(2) 0.0041(17) 0.0060(16) 0.0070(15)
C126 0.034(2) 0.039(2) 0.049(2) 0.0060(19) 0.0083(17) 0.0010(17)
C127 0.040(2) 0.040(2) 0.071(3) 0.016(2) 0.025(2) 0.0075(19)
C128 0.064(3) 0.054(3) 0.056(3) 0.020(2) 0.034(2) 0.021(2)
C129 0.062(3) 0.055(3) 0.040(2) 0.001(2) 0.016(2) 0.014(2)
C130 0.039(2) 0.041(2) 0.041(2) 0.0000(18) 0.0096(17) 0.0028(18)
C131 0.0333(19) 0.030(2) 0.039(2) -0.0038(16) 0.0052(16) -0.0032(16)
C132 0.036(2) 0.037(2) 0.045(2) 0.0039(18) 0.0051(17) 0.0017(17)
C133 0.033(2) 0.062(3) 0.068(3) 0.010(2) 0.001(2) 0.006(2)
C134 0.050(3) 0.060(3) 0.068(3) 0.017(2) -0.015(2) 0.001(2)
C135 0.059(3) 0.058(3) 0.047(3) 0.016(2) -0.005(2) -0.006(2)
C136 0.038(2) 0.046(2) 0.047(2) 0.0042(19) 0.0033(18) -0.0064(19)
B4 0.030(2) 0.043(2) 0.045(2) 0.005(2) 0.0054(19) -0.0019(19)
C137 0.0312(19) 0.042(2) 0.043(2) 0.0067(18) 0.0021(16) 0.0033(17)
C138 0.034(2) 0.080(3) 0.057(3) -0.006(2) 0.0050(19) -0.004(2)
C139 0.053(3) 0.087(4) 0.053(3) -0.012(3) 0.001(2) 0.000(3)
C140 0.043(2) 0.065(3) 0.068(3) -0.004(2) -0.006(2) -0.009(2)
C141 0.039(2) 0.059(3) 0.066(3) 0.004(2) 0.008(2) -0.013(2)
C142 0.036(2) 0.047(2) 0.048(2) 0.0058(19) 0.0065(18) -0.0046(18)
C143 0.0322(19) 0.044(2) 0.035(2) 0.0053(18) 0.0036(16) -0.0010(17)
C144 0.043(2) 0.044(2) 0.045(2) 0.0049(19) 0.0026(19) -0.0036(18)
C145 0.063(3) 0.042(2) 0.054(3) 0.006(2) 0.001(2) 0.004(2)
C146 0.054(2) 0.053(3) 0.055(3) 0.005(2) 0.001(2) 0.018(2)
C147 0.035(2) 0.067(3) 0.064(3) 0.007(2) 0.002(2) 0.007(2)
C148 0.038(2) 0.047(2) 0.052(2) 0.005(2) 0.0029(19) -0.0011(18)
C149 0.0273(19) 0.040(2) 0.047(2) 0.0050(18) 0.0039(16) -0.0078(17)
C150 0.040(2) 0.051(3) 0.046(2) 0.0071(19) 0.0065(18) -0.0102(19)
C151 0.052(3) 0.070(3) 0.044(2) 0.009(2) 0.011(2) -0.022(2)
C152 0.064(3) 0.069(3) 0.059(3) -0.018(2) 0.023(2) -0.026(2)
C153 0.047(3) 0.065(3) 0.075(3) -0.015(3) 0.021(2) -0.009(2)
C154 0.037(2) 0.050(3) 0.055(3) -0.002(2) 0.0052(19) -0.0039(19)
C155 0.0277(19) 0.044(2) 0.043(2) 0.0065(18) 0.0010(16) 0.0043(17)
C156 0.048(2) 0.049(2) 0.047(2) -0.0019(19) 0.0030(19) -0.004(2)
C157 0.079(3) 0.036(2) 0.062(3) 0.000(2) 0.006(2) -0.006(2)
C158 0.067(3) 0.044(2) 0.062(3) 0.011(2) 0.014(2) -0.002(2)
C159 0.079(3) 0.050(3) 0.066(3) 0.013(2) 0.035(3) 0.003(2)
C160 0.066(3) 0.040(2) 0.065(3) 0.005(2) 0.027(2) 0.008(2)
N200 0.102(5) 0.178(7) 0.189(7) 0.047(6) 0.051(5) -0.006(4)
C201 0.083(5) 0.140(6) 0.125(6) 0.031(5) 0.030(4) 0.009(4)
C202 0.093(5) 0.131(6) 0.119(5) 0.019(5) 0.030(4) -0.006(4)
C301 0.169(11) 0.149(10) 0.148(8) -0.007(9) 0.030(8) -0.025(9)
C302 0.175(5) 0.161(6) 0.153(5) 0.011(5) 0.022(5) -0.015(5)
O303 0.181(5) 0.175(5) 0.158(5) 0.001(4) 0.025(4) -0.013(5)
C304 0.175(6) 0.163(6) 0.151(5) 0.008(5) 0.029(5) -0.010(5)
C305 0.195(10) 0.197(12) 0.176(11) 0.027(11) 0.019(9) -0.005(11)
C311 0.155(10) 0.141(9) 0.128(7) 0.000(7) 0.043(7) -0.030(9)
C312 0.157(6) 0.148(6) 0.139(5) 0.004(5) 0.032(5) -0.009(5)
O313 0.171(5) 0.152(5) 0.136(5) -0.003(4) 0.028(4) -0.002(4)
C314 0.181(6) 0.167(6) 0.155(5) 0.007(5) 0.028(5) -0.009(5)
C315 0.194(12) 0.187(11) 0.173(11) 0.004(10) 0.083(10) -0.022(10)
N400 0.066(6) 0.195(11) 0.108(7) 0.000(7) -0.008(6) -0.004(7)
C401 0.065(6) 0.126(8) 0.093(6) -0.026(6) 0.014(6) 0.003(6)
C402 0.095(9) 0.172(13) 0.109(9) -0.012(8) -0.002(8) 0.004(9)

loop_
_atom_type_symbol
_atom_type_description
_atom_type_scat_dispersion_real
_atom_type_scat_dispersion_imag
_atom_type_scat_source
C C 0.0033 0.0016 'International Tables Vol C Tables 4.2.6.8 and 6.1.1.4'
H H 0.0000 0.0000 'International Tables Vol C Tables 4.2.6.8 and 6.1.1.4'
N N 0.0061 0.0033 'International Tables Vol C Tables 4.2.6.8 and 6.1.1.4'
O O 0.0106 0.0060 'International Tables Vol C Tables 4.2.6.8 and 6.1.1.4'
Fe Fe 0.3463 0.8444 'International Tables Vol C Tables 4.2.6.8 and 6.1.1.4'
B B 0.0013 0.0007 'International Tables Vol C Tables 4.2.6.8 and 6.1.1.4'
F F 0.0171 0.0103 'International Tables Vol C Tables 4.2.6.8 and 6.1.1.4'

loop_
_geom_angle_atom_site_label_1
_geom_angle_atom_site_label_2
_geom_angle_atom_site_label_3
_geom_angle
_geom_angle_site_symmetry_1
_geom_angle_site_symmetry_3
_geom_angle_publ_flag
N8 Fe1 N9 84.99(13) . . ?
N8 Fe1 C8 127.89(14) . . ?
N8 Fe1 C13 111.42(14) . . ?
C8 Fe1 N9 98.08(13) . . ?
C8 Fe1 C13 120.03(14) . . ?
C13 Fe1 N9 94.71(14) . . ?
C1 N1 C11 107.4(3) . . ?
C6 N1 C1 109.4(3) . . ?
C6 N1 C11 107.8(3) . . ?
C3 N2 C2 124.6(4) . . ?
C3 N2 C4 108.7(4) . . ?
C4 N2 C2 126.5(4) . . ?
C3 N3 C5 109.2(4) . . ?
C3 N3 C16 124.3(4) . . ?
C5 N3 C16 126.5(4) . . ?
C8 N4 C7 124.2(3) . . ?
C8 N4 C9 111.7(3) . . ?
C9 N4 C7 123.9(3) . . ?
C8 N5 C10 111.4(3) . . ?
C8 N5 C25 125.5(3) . . ?
C10 N5 C25 123.1(3) . . ?
C13 N6 C12 123.7(3) . . ?
C13 N6 C14 112.3(4) . . ?
C14 N6 C12 123.8(3) . . ?
C13 N7 C15 111.2(4) . . ?
C13 N7 C34 125.7(3) . . ?
C15 N7 C34 123.0(4) . . ?
Fe1 N8 H8 108.6 . . ?
C3 N8 Fe1 138.9(3) . . ?
C3 N8 H8 108.1 . . ?
C43 N9 Fe1 177.0(4) . . ?
N1 C1 H1A 109.2 . . ?
N1 C1 H1B 109.2 . . ?
N1 C1 C2 112.2(3) . . ?
H1A C1 H1B 107.9 . . ?
C2 C1 H1A 109.2 . . ?
C2 C1 H1B 109.2 . . ?
N2 C2 C1 112.3(4) . . ?
N2 C2 H2A 109.1 . . ?
N2 C2 H2B 109.1 . . ?
C1 C2 H2A 109.1 . . ?
C1 C2 H2B 109.1 . . ?
H2A C2 H2B 107.9 . . ?
N2 C3 N3 106.6(4) . . ?
N8 C3 N2 126.1(4) . . ?
N8 C3 N3 127.4(4) . . ?
N2 C4 H4 125.9 . . ?
C5 C4 N2 108.2(4) . . ?
C5 C4 H4 125.9 . . ?
N3 C5 H5 126.3 . . ?
C4 C5 N3 107.4(4) . . ?
C4 C5 H5 126.3 . . ?
N1 C6 H6A 109.0 . . ?
N1 C6 H6B 109.0 . . ?
N1 C6 C7 112.7(3) . . ?
H6A C6 H6B 107.8 . . ?
C7 C6 H6A 109.0 . . ?
C7 C6 H6B 109.0 . . ?
N4 C7 C6 111.2(3) . . ?
N4 C7 H7A 109.4 . . ?
N4 C7 H7B 109.4 . . ?
C6 C7 H7A 109.4 . . ?
C6 C7 H7B 109.4 . . ?
H7A C7 H7B 108.0 . . ?
N4 C8 Fe1 122.9(2) . . ?
N4 C8 N5 103.4(3) . . ?
N5 C8 Fe1 133.7(3) . . ?
N4 C9 H9 126.7 . . ?
C10 C9 N4 106.6(3) . . ?
C10 C9 H9 126.7 . . ?
N5 C10 H10 126.6 . . ?
C9 C10 N5 106.9(3) . . ?
C9 C10 H10 126.6 . . ?
N1 C11 H11A 109.1 . . ?
N1 C11 H11B 109.1 . . ?
N1 C11 C12 112.6(3) . . ?
H11A C11 H11B 107.8 . . ?
C12 C11 H11A 109.1 . . ?
C12 C11 H11B 109.1 . . ?
N6 C12 C11 110.5(4) . . ?
N6 C12 H12A 109.5 . . ?
N6 C12 H12B 109.5 . . ?
C11 C12 H12A 109.5 . . ?
C11 C12 H12B 109.5 . . ?
H12A C12 H12B 108.1 . . ?
N6 C13 Fe1 122.0(3) . . ?
N7 C13 Fe1 135.0(3) . . ?
N7 C13 N6 103.0(3) . . ?
N6 C14 H14 126.9 . . ?
C15 C14 N6 106.1(4) . . ?
C15 C14 H14 126.9 . . ?
N7 C15 H15 126.3 . . ?
C14 C15 N7 107.3(4) . . ?
C14 C15 H15 126.3 . . ?
C17 C16 N3 119.2(4) . . ?
C21 C16 N3 119.2(4) . . ?
C21 C16 C17 121.6(4) . . ?
C16 C17 C22 121.3(4) . . ?
C18 C17 C16 117.4(4) . . ?
C18 C17 C22 121.3(5) . . ?
C17 C18 H18 118.8 . . ?
C19 C18 C17 122.4(5) . . ?
C19 C18 H18 118.8 . . ?
C18 C19 C23 121.2(5) . . ?
C20 C19 C18 117.9(5) . . ?
C20 C19 C23 120.9(6) . . ?
C19 C20 H20 118.8 . . ?
C21 C20 C19 122.4(5) . . ?
C21 C20 H20 118.8 . . ?
C16 C21 C24 120.2(5) . . ?
C20 C21 C16 118.2(5) . . ?
C20 C21 C24 121.6(5) . . ?
C17 C22 H22A 109.5 . . ?
C17 C22 H22B 109.5 . . ?
C17 C22 H22C 109.5 . . ?
H22A C22 H22B 109.5 . . ?
H22A C22 H22C 109.5 . . ?
H22B C22 H22C 109.5 . . ?
C19 C23 H23A 109.5 . . ?
C19 C23 H23B 109.5 . . ?
C19 C23 H23C 109.5 . . ?
H23A C23 H23B 109.5 . . ?
H23A C23 H23C 109.5 . . ?
H23B C23 H23C 109.5 . . ?
C21 C24 H24A 109.5 . . ?
C21 C24 H24B 109.5 . . ?
C21 C24 H24C 109.5 . . ?
H24A C24 H24B 109.5 . . ?
H24A C24 H24C 109.5 . . ?
H24B C24 H24C 109.5 . . ?
C26 C25 N5 118.3(3) . . ?
C26 C25 C30 122.7(3) . . ?
C30 C25 N5 118.9(3) . . ?
C25 C26 C27 117.7(4) . . ?
C25 C26 C31 122.0(4) . . ?
C27 C26 C31 120.3(4) . . ?
C26 C27 H27 119.2 . . ?
C28 C27 C26 121.6(4) . . ?
C28 C27 H27 119.2 . . ?
C27 C28 C29 118.9(4) . . ?
C27 C28 C32 121.0(4) . . ?
C29 C28 C32 120.2(4) . . ?
C28 C29 H29 119.1 . . ?
C28 C29 C30 121.8(4) . . ?
C30 C29 H29 119.1 . . ?
C25 C30 C29 117.3(4) . . ?
C25 C30 C33 122.3(3) . . ?
C29 C30 C33 120.5(4) . . ?
C26 C31 H31A 109.5 . . ?
C26 C31 H31B 109.5 . . ?
C26 C31 H31C 109.5 . . ?
H31A C31 H31B 109.5 . . ?
H31A C31 H31C 109.5 . . ?
H31B C31 H31C 109.5 . . ?
C28 C32 H32A 109.5 . . ?
C28 C32 H32B 109.5 . . ?
C28 C32 H32C 109.5 . . ?
H32A C32 H32B 109.5 . . ?
H32A C32 H32C 109.5 . . ?
H32B C32 H32C 109.5 . . ?
C30 C33 H33A 109.5 . . ?
C30 C33 H33B 109.5 . . ?
C30 C33 H33C 109.5 . . ?
H33A C33 H33B 109.5 . . ?
H33A C33 H33C 109.5 . . ?
H33B C33 H33C 109.5 . . ?
C35 C34 N7 117.5(4) . . ?
C39 C34 N7 120.0(4) . . ?
C39 C34 C35 122.5(5) . . ?
C34 C35 C40 121.6(5) . . ?
C36 C35 C34 117.3(6) . . ?
C36 C35 C40 121.1(5) . . ?
C35 C36 H36 119.1 . . ?
C37 C36 C35 121.9(6) . . ?
C37 C36 H36 119.1 . . ?
C36 C37 C38 120.0(6) . . ?
C36 C37 C41 120.5(7) . . ?
C38 C37 C41 119.5(7) . . ?
C37 C38 H38 119.6 . . ?
C37 C38 C39 120.8(6) . . ?
C39 C38 H38 119.6 . . ?
C34 C39 C38 117.5(5) . . ?
C34 C39 C42 122.2(5) . . ?
C38 C39 C42 120.4(5) . . ?
C35 C40 H40A 109.5 . . ?
C35 C40 H40B 109.5 . . ?
C35 C40 H40C 109.5 . . ?
H40A C40 H40B 109.5 . . ?
H40A C40 H40C 109.5 . . ?
H40B C40 H40C 109.5 . . ?
C37 C41 H41A 109.5 . . ?
C37 C41 H41B 109.5 . . ?
C37 C41 H41C 109.5 . . ?
H41A C41 H41B 109.5 . . ?
H41A C41 H41C 109.5 . . ?
H41B C41 H41C 109.5 . . ?
C39 C42 H42A 109.5 . . ?
C39 C42 H42B 109.5 . . ?
C39 C42 H42C 109.5 . . ?
H42A C42 H42B 109.5 . . ?
H42A C42 H42C 109.5 . . ?
H42B C42 H42C 109.5 . . ?
N9 C43 C44 179.1(6) . . ?
C43 C44 H44A 109.5 . . ?
C43 C44 H44B 109.5 . . ?
C43 C44 H44C 109.5 . . ?
H44A C44 H44B 109.5 . . ?
H44A C44 H44C 109.5 . . ?
H44B C44 H44C 109.5 . . ?
N17 Fe2 N18 85.30(14) . . ?
N17 Fe2 C52 130.60(16) . . ?
N17 Fe2 C57 107.42(16) . . ?
C52 Fe2 N18 98.47(14) . . ?
C52 Fe2 C57 121.12(16) . . ?
C57 Fe2 N18 94.89(14) . . ?
C50 N10 C45 109.2(4) . . ?
C55 N10 C45 107.2(3) . . ?
C55 N10 C50 108.4(3) . . ?
N11 C47 N12 105.6(10) . . ?
N11 C47 N17 127.1(9) . . ?
N17 C47 N12 127.2(8) . . ?
C47 N11 C48 109.1(9) . . ?
C47 N11 C46 130.6(10) . . ?
C46 N11 C48 120.3(9) . . ?
N11 C48 H48 126.6 . . ?
C49 C48 N11 106.8(8) . . ?
C49 C48 H48 126.6 . . ?
C48 C49 H49 126.4 . . ?
C48 C49 N12 107.3(8) . . ?
N12 C49 H49 126.4 . . ?
C47 N12 C60 123.8(8) . . ?
C49 N12 C47 111.1(8) . . ?
C49 N12 C60 125.1(8) . . ?
N12A C47A N11A 106.4(10) . . ?
N12A C47A N17 137.8(11) . . ?
N17 C47A N11A 115.4(10) . . ?
C48A N11A C47A 103.1(9) . . ?
C48A N11A C46A 130.4(11) . . ?
C46A N11A C47A 126.3(11) . . ?
N11A C48A H48A 124.6 . . ?
N11A C48A C49A 110.7(10) . . ?
C49A C48A H48A 124.6 . . ?
C48A C49A H49A 126.8 . . ?
C48A C49A N12A 106.4(10) . . ?
N12A C49A H49A 126.8 . . ?
C47A N12A C49A 113.1(10) . . ?
C47A N12A C60A 113.3(10) . . ?
C49A N12A C60A 133.4(10) . . ?
C52 N13 C51 123.4(3) . . ?
C52 N13 C53 111.6(4) . . ?
C53 N13 C51 125.0(4) . . ?
C52 N14 C54 111.6(3) . . ?
C52 N14 C69 124.5(3) . . ?
C54 N14 C69 123.9(3) . . ?
C57 N15 C56 123.6(3) . . ?
C57 N15 C58 115.8(12) . . ?
C57 N15 C58A 107.0(12) . . ?
C58 N15 C56 120.3(12) . . ?
C58A N15 C56 128.5(13) . . ?
C57 N16 C59 108.0(11) . . ?
C57 N16 C78 125.7(3) . . ?
C59A N16 C57 115.1(13) . . ?
C59A N16 C78 119.0(13) . . ?
C78 N16 C59 124.7(12) . . ?
Fe2 N17 H17 101.1 . . ?
C47 N17 Fe2 129.9(5) . . ?
C47 N17 H17 122.4 . . ?
C47A N17 Fe2 154.3(6) . . ?
C47A N17 H17 100.9 . . ?
C87 N18 Fe2 171.3(4) . . ?
N10 C45 H45A 110.8 . . ?
N10 C45 H45B 110.8 . . ?
N10 C45 H45C 106.8 . . ?
N10 C45 H45D 106.8 . . ?
N10 C45 C46 104.8(6) . . ?
N10 C45 C46A 122.1(6) . . ?
H45A C45 H45B 108.9 . . ?
H45C C45 H45D 106.7 . . ?
C46 C45 H45A 110.8 . . ?
C46 C45 H45B 110.8 . . ?
C46A C45 H45C 106.8 . . ?
C46A C45 H45D 106.8 . . ?
N11 C46 C45 106.9(9) . . ?
N11 C46 H46A 110.3 . . ?
N11 C46 H46B 110.3 . . ?
C45 C46 H46A 110.3 . . ?
C45 C46 H46B 110.3 . . ?
H46A C46 H46B 108.6 . . ?
N11A C46A C45 119.2(11) . . ?
N11A C46A H46C 107.5 . . ?
N11A C46A H46D 107.5 . . ?
C45 C46A H46C 107.5 . . ?
C45 C46A H46D 107.5 . . ?
H46C C46A H46D 107.0 . . ?
N10 C50 H50A 109.1 . . ?
N10 C50 H50B 109.1 . . ?
N10 C50 C51 112.5(4) . . ?
H50A C50 H50B 107.8 . . ?
C51 C50 H50A 109.1 . . ?
C51 C50 H50B 109.1 . . ?
N13 C51 C50 110.6(4) . . ?
N13 C51 H51A 109.5 . . ?
N13 C51 H51B 109.5 . . ?
C50 C51 H51A 109.5 . . ?
C50 C51 H51B 109.5 . . ?
H51A C51 H51B 108.1 . . ?
N13 C52 Fe2 124.3(3) . . ?
N13 C52 N14 103.2(3) . . ?
N14 C52 Fe2 132.4(3) . . ?
N13 C53 H53 126.7 . . ?
C54 C53 N13 106.7(4) . . ?
C54 C53 H53 126.7 . . ?
N14 C54 H54 126.5 . . ?
C53 C54 N14 106.9(4) . . ?
C53 C54 H54 126.5 . . ?
N10 C55 H55A 108.8 . . ?
N10 C55 H55B 108.8 . . ?
N10 C55 C56 113.7(3) . . ?
H55A C55 H55B 107.7 . . ?
C56 C55 H55A 108.8 . . ?
C56 C55 H55B 108.8 . . ?
N15 C56 C55 112.2(4) . . ?
N15 C56 H56A 109.2 . . ?
N15 C56 H56B 109.2 . . ?
C55 C56 H56A 109.2 . . ?
C55 C56 H56B 109.2 . . ?
H56A C56 H56B 107.9 . . ?
N15 C57 Fe2 121.6(3) . . ?
N16 C57 Fe2 134.9(3) . . ?
N16 C57 N15 103.2(3) . . ?
N15 C58 H58 127.6 . . ?
C59 C58 N15 104.8(18) . . ?
C59 C58 H58 127.6 . . ?
N16 C59 H59 126.4 . . ?
C58 C59 N16 107.2(17) . . ?
C58 C59 H59 126.4 . . ?
N15 C58A H58A 125.6 . . ?
C59A C58A N15 108.8(18) . . ?
C59A C58A H58A 125.6 . . ?
N16 C59A C58A 105.2(18) . . ?
N16 C59A H59A 127.4 . . ?
C58A C59A H59A 127.4 . . ?
C61 C60 N12 118.3(9) . . ?
C65 C60 N12 120.9(10) . . ?
C65 C60 C61 120.7(10) . . ?
C60 C61 C66 122.3(10) . . ?
C62 C61 C60 117.2(10) . . ?
C62 C61 C66 120.5(11) . . ?
C61 C62 H62 118.3 . . ?
C61 C62 C63 123.3(10) . . ?
C63 C62 H62 118.3 . . ?
C62 C63 C67 122.0(10) . . ?
C64 C63 C62 117.5(9) . . ?
C64 C63 C67 120.5(10) . . ?
C63 C64 H64 119.0 . . ?
C63 C64 C65 121.9(11) . . ?
C65 C64 H64 119.0 . . ?
C60 C65 C68 119.0(10) . . ?
C64 C65 C60 119.3(12) . . ?
C64 C65 C68 121.6(11) . . ?
C61 C66 H66A 109.5 . . ?
C61 C66 H66B 109.5 . . ?
C61 C66 H66C 109.5 . . ?
H66A C66 H66B 109.5 . . ?
H66A C66 H66C 109.5 . . ?
H66B C66 H66C 109.5 . . ?
C63 C67 H67A 109.5 . . ?
C63 C67 H67B 109.5 . . ?
C63 C67 H67C 109.5 . . ?
H67A C67 H67B 109.5 . . ?
H67A C67 H67C 109.5 . . ?
H67B C67 H67C 109.5 . . ?
C65 C68 H68A 109.5 . . ?
C65 C68 H68B 109.5 . . ?
C65 C68 H68C 109.5 . . ?
H68A C68 H68B 109.5 . . ?
H68A C68 H68C 109.5 . . ?
H68B C68 H68C 109.5 . . ?
C61A C60A N12A 117.5(9) . . ?
C65A C60A N12A 118.4(10) . . ?
C65A C60A C61A 124.0(11) . . ?
C60A C61A C62A 118.4(11) . . ?
C60A C61A C66A 124.2(10) . . ?
C62A C61A C66A 117.4(11) . . ?
C61A C62A H62A 120.3 . . ?
C61A C62A C63A 119.3(12) . . ?
C63A C62A H62A 120.3 . . ?
C62A C63A C67A 120.4(12) . . ?
C64A C63A C62A 119.0(11) . . ?
C64A C63A C67A 120.6(12) . . ?
C63A C64A H64A 118.5 . . ?
C63A C64A C65A 123.0(12) . . ?
C65A C64A H64A 118.5 . . ?
C60A C65A C64A 116.1(12) . . ?
C60A C65A C68A 121.5(12) . . ?
C64A C65A C68A 122.5(11) . . ?
C61A C66A H66D 109.5 . . ?
C61A C66A H66E 109.5 . . ?
C61A C66A H66F 109.5 . . ?
H66D C66A H66E 109.5 . . ?
H66D C66A H66F 109.5 . . ?
H66E C66A H66F 109.5 . . ?
C63A C67A H67D 109.5 . . ?
C63A C67A H67E 109.5 . . ?
C63A C67A H67F 109.5 . . ?
H67D C67A H67E 109.5 . . ?
H67D C67A H67F 109.5 . . ?
H67E C67A H67F 109.5 . . ?
C65A C68A H68D 109.5 . . ?
C65A C68A H68E 109.5 . . ?
C65A C68A H68F 109.5 . . ?
H68D C68A H68E 109.5 . . ?
H68D C68A H68F 109.5 . . ?
H68E C68A H68F 109.5 . . ?
C70 C69 N14 118.6(4) . . ?
C70 C69 C74 122.7(4) . . ?
C74 C69 N14 118.7(4) . . ?
C69 C70 C71 117.4(4) . . ?
C69 C70 C75 121.2(4) . . ?
C71 C70 C75 121.3(4) . . ?
C70 C71 H71 119.0 . . ?
C72 C71 C70 122.1(4) . . ?
C72 C71 H71 119.0 . . ?
C71 C72 C73 118.0(4) . . ?
C71 C72 C76 122.1(4) . . ?
C73 C72 C76 119.9(4) . . ?
C72 C73 H73 118.5 . . ?
C72 C73 C74 123.0(4) . . ?
C74 C73 H73 118.5 . . ?
C69 C74 C77 122.0(4) . . ?
C73 C74 C69 116.8(4) . . ?
C73 C74 C77 121.2(4) . . ?
C70 C75 H75A 109.5 . . ?
C70 C75 H75B 109.5 . . ?
C70 C75 H75C 109.5 . . ?
H75A C75 H75B 109.5 . . ?
H75A C75 H75C 109.5 . . ?
H75B C75 H75C 109.5 . . ?
C72 C76 H76A 109.5 . . ?
C72 C76 H76B 109.5 . . ?
C72 C76 H76C 109.5 . . ?
H76A C76 H76B 109.5 . . ?
H76A C76 H76C 109.5 . . ?
H76B C76 H76C 109.5 . . ?
C74 C77 H77A 109.5 . . ?
C74 C77 H77B 109.5 . . ?
C74 C77 H77C 109.5 . . ?
H77A C77 H77B 109.5 . . ?
H77A C77 H77C 109.5 . . ?
H77B C77 H77C 109.5 . . ?
C79 C78 N16 117.9(4) . . ?
C83 C78 N16 119.8(4) . . ?
C83 C78 C79 122.3(4) . . ?
C78 C79 C84 121.7(4) . . ?
C80 C79 C78 117.5(4) . . ?
C80 C79 C84 120.8(4) . . ?
C79 C80 H80 119.0 . . ?
C81 C80 C79 122.1(4) . . ?
C81 C80 H80 119.0 . . ?
C80 C81 C82 118.7(4) . . ?
C80 C81 C85 119.8(4) . . ?
C82 C81 C85 121.5(5) . . ?
C81 C82 H82 119.0 . . ?
C81 C82 C83 122.0(5) . . ?
C83 C82 H82 119.0 . . ?
C78 C83 C86 122.1(5) . . ?
C82 C83 C78 117.3(4) . . ?
C82 C83 C86 120.6(5) . . ?
C79 C84 H84A 109.5 . . ?
C79 C84 H84B 109.5 . . ?
C79 C84 H84C 109.5 . . ?
H84A C84 H84B 109.5 . . ?
H84A C84 H84C 109.5 . . ?
H84B C84 H84C 109.5 . . ?
C81 C85 H85A 109.5 . . ?
C81 C85 H85B 109.5 . . ?
C81 C85 H85C 109.5 . . ?
H85A C85 H85B 109.5 . . ?
H85A C85 H85C 109.5 . . ?
H85B C85 H85C 109.5 . . ?
C83 C86 H86A 109.5 . . ?
C83 C86 H86B 109.5 . . ?
C83 C86 H86C 109.5 . . ?
H86A C86 H86B 109.5 . . ?
H86A C86 H86C 109.5 . . ?
H86B C86 H86C 109.5 . . ?
N18 C87 C88 178.8(5) . . ?
C87 C88 H88A 109.5 . . ?
C87 C88 H88B 109.5 . . ?
C87 C88 H88C 109.5 . . ?
H88A C88 H88B 109.5 . . ?
H88A C88 H88C 109.5 . . ?
H88B C88 H88C 109.5 . . ?
F11 B1 F12 104.6(11) . . ?
F11 B1 F13 103.1(12) . . ?
F13 B1 F12 98.7(11) . . ?
F14 B1 F11 127.1(16) . . ?
F14 B1 F12 106.4(11) . . ?
F14 B1 F13 113.0(13) . . ?
F11A B1A F12A 103.0(15) . . ?
F11A B1A F13A 110.1(18) . . ?
F11A B1A F14A 125(2) . . ?
F13A B1A F12A 97.7(16) . . ?
F14A B1A F12A 115.2(17) . . ?
F14A B1A F13A 102.6(17) . . ?
C89 B2 C95 111.7(3) . . ?
C89 B2 C101 109.8(3) . . ?
C101 B2 C95 108.0(3) . . ?
C107 B2 C89 110.2(3) . . ?
C107 B2 C95 107.6(3) . . ?
C107 B2 C101 109.6(3) . . ?
C90 C89 B2 123.5(4) . . ?
C90 C89 C94 114.6(4) . . ?
C94 C89 B2 121.8(4) . . ?
C89 C90 H90 118.0 . . ?
C91 C90 C89 123.9(5) . . ?
C91 C90 H90 118.0 . . ?
C90 C91 H91 120.2 . . ?
C92 C91 C90 119.6(5) . . ?
C92 C91 H91 120.2 . . ?
C91 C92 H92 119.9 . . ?
C91 C92 C93 120.1(5) . . ?
C93 C92 H92 119.9 . . ?
C92 C93 H93 120.4 . . ?
C94 C93 C92 119.3(5) . . ?
C94 C93 H93 120.4 . . ?
C89 C94 H94 118.8 . . ?
C93 C94 C89 122.5(5) . . ?
C93 C94 H94 118.8 . . ?
C96 C95 B2 124.1(4) . . ?
C96 C95 C100 114.7(4) . . ?
C100 C95 B2 121.0(3) . . ?
C95 C96 H96 119.0 . . ?
C95 C96 C97 122.0(4) . . ?
C97 C96 H96 119.0 . . ?
C96 C97 H97 119.4 . . ?
C98 C97 C96 121.2(4) . . ?
C98 C97 H97 119.4 . . ?
C97 C98 H98 120.7 . . ?
C97 C98 C99 118.7(4) . . ?
C99 C98 H98 120.7 . . ?
C98 C99 H99 120.0 . . ?
C98 C99 C100 120.0(5) . . ?
C100 C99 H99 120.0 . . ?
C95 C100 H100 118.3 . . ?
C99 C100 C95 123.3(4) . . ?
C99 C100 H100 118.3 . . ?
C102 C101 B2 124.1(4) . . ?
C106 C101 B2 121.5(4) . . ?
C106 C101 C102 114.3(4) . . ?
C101 C102 H102 118.8 . . ?
C103 C102 C101 122.5(4) . . ?
C103 C102 H102 118.8 . . ?
C102 C103 H103 120.0 . . ?
C104 C103 C102 120.1(5) . . ?
C104 C103 H103 120.0 . . ?
C103 C104 H104 120.1 . . ?
C105 C104 C103 119.7(4) . . ?
C105 C104 H104 120.1 . . ?
C104 C105 H105 120.4 . . ?
C104 C105 C106 119.1(5) . . ?
C106 C105 H105 120.4 . . ?
C101 C106 H106 117.9 . . ?
C105 C106 C101 124.1(4) . . ?
C105 C106 H106 117.9 . . ?
C108 C107 B2 121.7(4) . . ?
C112 C107 B2 123.2(4) . . ?
C112 C107 C108 115.1(4) . . ?
C107 C108 H108 118.7 . . ?
C109 C108 C107 122.6(5) . . ?
C109 C108 H108 118.7 . . ?
C108 C109 H109 120.7 . . ?
C110 C109 C108 118.6(6) . . ?
C110 C109 H109 120.7 . . ?
C109 C110 H110 119.6 . . ?
C111 C110 C109 120.9(6) . . ?
C111 C110 H110 119.6 . . ?
C110 C111 H111 120.2 . . ?
C110 C111 C112 119.6(6) . . ?
C112 C111 H111 120.2 . . ?
C107 C112 H112 118.4 . . ?
C111 C112 C107 123.2(5) . . ?
C111 C112 H112 118.4 . . ?
C113 B3 C119 109.5(3) . . ?
C113 B3 C125 110.1(3) . . ?
C113 B3 C131 107.9(3) . . ?
C125 B3 C119 108.1(3) . . ?
C125 B3 C131 110.1(3) . . ?
C131 B3 C119 111.1(3) . . ?
C114 C113 B3 122.3(3) . . ?
C114 C113 C118 114.7(3) . . ?
C118 C113 B3 123.0(3) . . ?
C113 C114 H114 118.1 . . ?
C115 C114 C113 123.7(4) . . ?
C115 C114 H114 118.1 . . ?
C114 C115 H115 120.0 . . ?
C114 C115 C116 120.0(4) . . ?
C116 C115 H115 120.0 . . ?
C115 C116 H116 120.5 . . ?
C117 C116 C115 119.0(4) . . ?
C117 C116 H116 120.5 . . ?
C116 C117 H117 119.6 . . ?
C116 C117 C118 120.9(4) . . ?
C118 C117 H117 119.6 . . ?
C113 C118 H118 119.1 . . ?
C117 C118 C113 121.8(4) . . ?
C117 C118 H118 119.1 . . ?
C120 C119 B3 125.2(3) . . ?
C120 C119 C124 113.8(4) . . ?
C124 C119 B3 120.9(3) . . ?
C119 C120 H120 118.1 . . ?
C119 C120 C121 123.8(4) . . ?
C121 C120 H120 118.1 . . ?
C120 C121 H121 120.0 . . ?
C122 C121 C120 120.0(5) . . ?
C122 C121 H121 120.0 . . ?
C121 C122 H122 120.5 . . ?
C121 C122 C123 119.0(4) . . ?
C123 C122 H122 120.5 . . ?
C122 C123 H123 120.1 . . ?
C122 C123 C124 119.8(5) . . ?
C124 C123 H123 120.1 . . ?
C119 C124 H124 118.2 . . ?
C123 C124 C119 123.6(4) . . ?
C123 C124 H124 118.2 . . ?
C126 C125 B3 121.2(3) . . ?
C130 C125 B3 124.1(3) . . ?
C130 C125 C126 114.7(3) . . ?
C125 C126 H126 118.2 . . ?
C127 C126 C125 123.6(4) . . ?
C127 C126 H126 118.2 . . ?
C126 C127 H127 119.9 . . ?
C126 C127 C128 120.3(4) . . ?
C128 C127 H127 119.9 . . ?
C127 C128 H128 120.8 . . ?
C129 C128 C127 118.3(4) . . ?
C129 C128 H128 120.8 . . ?
C128 C129 H129 119.8 . . ?
C128 C129 C130 120.4(4) . . ?
C130 C129 H129 119.8 . . ?
C125 C130 C129 122.7(4) . . ?
C125 C130 H130 118.6 . . ?
C129 C130 H130 118.6 . . ?
C132 C131 B3 124.7(3) . . ?
C132 C131 C136 114.2(3) . . ?
C136 C131 B3 121.1(3) . . ?
C131 C132 H132 118.5 . . ?
C133 C132 C131 123.0(4) . . ?
C133 C132 H132 118.5 . . ?
C132 C133 H133 119.7 . . ?
C134 C133 C132 120.7(4) . . ?
C134 C133 H133 119.7 . . ?
C133 C134 H134 120.6 . . ?
C133 C134 C135 118.9(4) . . ?
C135 C134 H134 120.6 . . ?
C134 C135 H135 120.1 . . ?
C134 C135 C136 119.8(4) . . ?
C136 C135 H135 120.1 . . ?
C131 C136 H136 118.3 . . ?
C135 C136 C131 123.5(4) . . ?
C135 C136 H136 118.3 . . ?
C143 B4 C137 107.5(3) . . ?
C143 B4 C155 110.7(3) . . ?
C149 B4 C137 110.6(3) . . ?
C149 B4 C143 108.1(3) . . ?
C149 B4 C155 111.1(3) . . ?
C155 B4 C137 108.9(3) . . ?
C138 C137 B4 120.1(3) . . ?
C138 C137 C142 114.0(4) . . ?
C142 C137 B4 125.8(3) . . ?
C137 C138 H138 118.3 . . ?
C137 C138 C139 123.5(4) . . ?
C139 C138 H138 118.3 . . ?
C138 C139 H139 120.1 . . ?
C140 C139 C138 119.8(4) . . ?
C140 C139 H139 120.1 . . ?
C139 C140 H140 120.6 . . ?
C141 C140 C139 118.8(4) . . ?
C141 C140 H140 120.6 . . ?
C140 C141 H141 119.9 . . ?
C140 C141 C142 120.2(4) . . ?
C142 C141 H141 119.9 . . ?
C137 C142 H142 118.2 . . ?
C141 C142 C137 123.7(4) . . ?
C141 C142 H142 118.2 . . ?
C144 C143 B4 123.1(3) . . ?
C148 C143 B4 122.5(3) . . ?
C148 C143 C144 114.2(4) . . ?
C143 C144 H144 118.4 . . ?
C145 C144 C143 123.2(4) . . ?
C145 C144 H144 118.4 . . ?
C144 C145 H145 120.0 . . ?
C144 C145 C146 120.0(4) . . ?
C146 C145 H145 120.0 . . ?
C145 C146 H146 120.3 . . ?
C147 C146 C145 119.4(4) . . ?
C147 C146 H146 120.3 . . ?
C146 C147 H147 120.1 . . ?
C146 C147 C148 119.9(4) . . ?
C148 C147 H147 120.1 . . ?
C143 C148 H148 118.4 . . ?
C147 C148 C143 123.3(4) . . ?
C147 C148 H148 118.4 . . ?
C150 C149 B4 124.1(3) . . ?
C150 C149 C154 114.0(4) . . ?
C154 C149 B4 122.0(3) . . ?
C149 C150 H150 118.2 . . ?
C149 C150 C151 123.7(4) . . ?
C151 C150 H150 118.2 . . ?
C150 C151 H151 120.2 . . ?
C152 C151 C150 119.7(4) . . ?
C152 C151 H151 120.2 . . ?
C151 C152 H152 120.4 . . ?
C153 C152 C151 119.2(4) . . ?
C153 C152 H152 120.4 . . ?
C152 C153 H153 119.7 . . ?
C152 C153 C154 120.5(4) . . ?
C154 C153 H153 119.7 . . ?
C149 C154 H154 118.5 . . ?
C153 C154 C149 123.0(4) . . ?
C153 C154 H154 118.5 . . ?
C156 C155 B4 124.8(3) . . ?
C160 C155 B4 122.0(4) . . ?
C160 C155 C156 113.0(4) . . ?
C155 C156 H156 118.5 . . ?
C157 C156 C155 123.0(4) . . ?
C157 C156 H156 118.5 . . ?
C156 C157 H157 119.8 . . ?
C158 C157 C156 120.4(4) . . ?
C158 C157 H157 119.8 . . ?
C157 C158 H158 120.8 . . ?
C159 C158 C157 118.5(4) . . ?
C159 C158 H158 120.8 . . ?
C158 C159 H159 119.7 . . ?
C158 C159 C160 120.6(4) . . ?
C160 C159 H159 119.7 . . ?
C155 C160 H160 117.7 . . ?
C159 C160 C155 124.5(4) . . ?
C159 C160 H160 117.7 . . ?
N200 C201 C202 177.6(10) . . ?
C201 C202 H20A 109.5 . . ?
C201 C202 H20B 109.5 . . ?
C201 C202 H20C 109.5 . . ?
H20A C202 H20B 109.5 . . ?
H20A C202 H20C 109.5 . . ?
H20B C202 H20C 109.5 . . ?
H30A C301 H30B 109.5 . . ?
H30A C301 H30C 109.5 . . ?
H30B C301 H30C 109.5 . . ?
C302 C301 H30A 109.5 . . ?
C302 C301 H30B 109.5 . . ?
C302 C301 H30C 109.5 . . ?
C301 C302 H30D 112.6 . . ?
C301 C302 H30E 112.6 . . ?
H30D C302 H30E 110.1 . . ?
O303 C302 C301 95.9(16) . . ?
O303 C302 H30D 112.6 . . ?
O303 C302 H30E 112.6 . . ?
C302 O303 C304 101.4(13) . . ?
O303 C304 H30F 112.1 . . ?
O303 C304 H30G 112.1 . . ?
H30F C304 H30G 109.7 . . ?
C305 C304 O303 98.4(13) . . ?
C305 C304 H30F 112.1 . . ?
C305 C304 H30G 112.1 . . ?
C304 C305 H30H 109.5 . . ?
C304 C305 H30I 109.5 . . ?
C304 C305 H30J 109.5 . . ?
H30H C305 H30I 109.5 . . ?
H30H C305 H30J 109.5 . . ?
H30I C305 H30J 109.5 . . ?
H31D C311 H31E 109.5 . . ?
H31D C311 H31F 109.5 . . ?
H31E C311 H31F 109.5 . . ?
C312 C311 H31D 109.5 . . ?
C312 C311 H31E 109.5 . . ?
C312 C311 H31F 109.5 . . ?
C311 C312 H31G 110.2 . . ?
C311 C312 H31H 110.2 . . ?
C311 C312 O313 107.4(17) . . ?
H31G C312 H31H 108.5 . . ?
O313 C312 H31G 110.2 . . ?
O313 C312 H31H 110.2 . . ?
C314 O313 C312 100.2(12) . . ?
O313 C314 H31I 111.9 . . ?
O313 C314 H31J 111.9 . . ?
O313 C314 C315 99.6(13) . . ?
H31I C314 H31J 109.6 . . ?
C315 C314 H31I 111.9 . . ?
C315 C314 H31J 111.9 . . ?
C314 C315 H31K 109.5 . . ?
C314 C315 H31L 109.5 . . ?
C314 C315 H31M 109.5 . . ?
H31K C315 H31L 109.5 . . ?
H31K C315 H31M 109.5 . . ?
H31L C315 H31M 109.5 . . ?
N400 C401 C402 176.2(14) . . ?
C401 C402 H40D 109.5 . . ?
C401 C402 H40E 109.5 . . ?
C401 C402 H40F 109.5 . . ?
H40D C402 H40E 109.5 . . ?
H40D C402 H40F 109.5 . . ?
H40E C402 H40F 109.5 . . ?

loop_
_geom_bond_atom_site_label_1
_geom_bond_atom_site_label_2
_geom_bond_distance
_geom_bond_site_symmetry_2
_geom_bond_publ_flag
Fe1 N8 2.031(3) . ?
Fe1 N9 2.240(4) . ?
Fe1 C8 2.097(4) . ?
Fe1 C13 2.106(4) . ?
N1 C1 1.481(5) . ?
N1 C6 1.477(5) . ?
N1 C11 1.494(5) . ?
N2 C2 1.450(5) . ?
N2 C3 1.358(5) . ?
N2 C4 1.404(6) . ?
N3 C3 1.363(5) . ?
N3 C5 1.402(6) . ?
N3 C16 1.430(5) . ?
N4 C7 1.467(5) . ?
N4 C8 1.355(4) . ?
N4 C9 1.378(5) . ?
N5 C8 1.362(4) . ?
N5 C10 1.374(5) . ?
N5 C25 1.449(4) . ?
N6 C12 1.461(5) . ?
N6 C13 1.358(5) . ?
N6 C14 1.385(5) . ?
N7 C13 1.353(5) . ?
N7 C15 1.396(5) . ?
N7 C34 1.443(5) . ?
N8 H8 1.0026 . ?
N8 C3 1.313(5) . ?
N9 C43 1.121(5) . ?
C1 H1A 0.9900 . ?
C1 H1B 0.9900 . ?
C1 C2 1.534(6) . ?
C2 H2A 0.9900 . ?
C2 H2B 0.9900 . ?
C4 H4 0.9500 . ?
C4 C5 1.325(7) . ?
C5 H5 0.9500 . ?
C6 H6A 0.9900 . ?
C6 H6B 0.9900 . ?
C6 C7 1.515(6) . ?
C7 H7A 0.9900 . ?
C7 H7B 0.9900 . ?
C9 H9 0.9500 . ?
C9 C10 1.340(5) . ?
C10 H10 0.9500 . ?
C11 H11A 0.9900 . ?
C11 H11B 0.9900 . ?
C11 C12 1.513(6) . ?
C12 H12A 0.9900 . ?
C12 H12B 0.9900 . ?
C14 H14 0.9500 . ?
C14 C15 1.322(6) . ?
C15 H15 0.9500 . ?
C16 C17 1.394(6) . ?
C16 C21 1.384(6) . ?
C17 C18 1.381(6) . ?
C17 C22 1.508(7) . ?
C18 H18 0.9500 . ?
C18 C19 1.381(7) . ?
C19 C20 1.373(7) . ?
C19 C23 1.504(7) . ?
C20 H20 0.9500 . ?
C20 C21 1.372(7) . ?
C21 C24 1.526(7) . ?
C22 H22A 0.9800 . ?
C22 H22B 0.9800 . ?
C22 H22C 0.9800 . ?
C23 H23A 0.9800 . ?
C23 H23B 0.9800 . ?
C23 H23C 0.9800 . ?
C24 H24A 0.9800 . ?
C24 H24B 0.9800 . ?
C24 H24C 0.9800 . ?
C25 C26 1.381(5) . ?
C25 C30 1.389(5) . ?
C26 C27 1.390(5) . ?
C26 C31 1.512(6) . ?
C27 H27 0.9500 . ?
C27 C28 1.378(6) . ?
C28 C29 1.383(6) . ?
C28 C32 1.526(6) . ?
C29 H29 0.9500 . ?
C29 C30 1.389(5) . ?
C30 C33 1.510(5) . ?
C31 H31A 0.9800 . ?
C31 H31B 0.9800 . ?
C31 H31C 0.9800 . ?
C32 H32A 0.9800 . ?
C32 H32B 0.9800 . ?
C32 H32C 0.9800 . ?
C33 H33A 0.9800 . ?
C33 H33B 0.9800 . ?
C33 H33C 0.9800 . ?
C34 C35 1.401(6) . ?
C34 C39 1.384(6) . ?
C35 C36 1.391(7) . ?
C35 C40 1.503(8) . ?
C36 H36 0.9500 . ?
C36 C37 1.357(9) . ?
C37 C38 1.385(9) . ?
C37 C41 1.548(8) . ?
C38 H38 0.9500 . ?
C38 C39 1.403(7) . ?
C39 C42 1.515(7) . ?
C40 H40A 0.9800 . ?
C40 H40B 0.9800 . ?
C40 H40C 0.9800 . ?
C41 H41A 0.9800 . ?
C41 H41B 0.9800 . ?
C41 H41C 0.9800 . ?
C42 H42A 0.9800 . ?
C42 H42B 0.9800 . ?
C42 H42C 0.9800 . ?
C43 C44 1.474(7) . ?
C44 H44A 0.9800 . ?
C44 H44B 0.9800 . ?
C44 H44C 0.9800 . ?
Fe2 N17 2.003(4) . ?
Fe2 N18 2.237(4) . ?
Fe2 C52 2.092(4) . ?
Fe2 C57 2.098(4) . ?
N10 C45 1.485(5) . ?
N10 C50 1.481(5) . ?
N10 C55 1.475(5) . ?
C47 N11 1.312(13) . ?
C47 N12 1.436(13) . ?
C47 N17 1.329(12) . ?
N11 C48 1.489(12) . ?
N11 C46 1.437(14) . ?
C48 H48 0.9500 . ?
C48 C49 1.350(14) . ?
C49 H49 0.9500 . ?
C49 N12 1.365(12) . ?
N12 C60 1.450(12) . ?
C47A N11A 1.500(14) . ?
C47A N12A 1.206(13) . ?
C47A N17 1.215(13) . ?
N11A C48A 1.299(13) . ?
N11A C46A 1.476(16) . ?
C48A H48A 0.9500 . ?
C48A C49A 1.334(14) . ?
C49A H49A 0.9500 . ?
C49A N12A 1.336(13) . ?
N12A C60A 1.500(13) . ?
N13 C51 1.476(5) . ?
N13 C52 1.359(5) . ?
N13 C53 1.369(5) . ?
N14 C52 1.360(5) . ?
N14 C54 1.365(5) . ?
N14 C69 1.443(5) . ?
N15 C56 1.458(5) . ?
N15 C57 1.363(5) . ?
N15 C58 1.37(3) . ?
N15 C58A 1.42(3) . ?
N16 C57 1.362(5) . ?
N16 C59 1.49(2) . ?
N16 C59A 1.31(2) . ?
N16 C78 1.449(5) . ?
N17 H17 1.0750 . ?
N18 C87 1.126(5) . ?
C45 H45A 0.9900 . ?
C45 H45B 0.9900 . ?
C45 H45C 0.9900 . ?
C45 H45D 0.9900 . ?
C45 C46 1.575(15) . ?
C45 C46A 1.505(16) . ?
C46 H46A 0.9900 . ?
C46 H46B 0.9900 . ?
C46A H46C 0.9900 . ?
C46A H46D 0.9900 . ?
C50 H50A 0.9900 . ?
C50 H50B 0.9900 . ?
C50 C51 1.520(7) . ?
C51 H51A 0.9900 . ?
C51 H51B 0.9900 . ?
C53 H53 0.9500 . ?
C53 C54 1.341(6) . ?
C54 H54 0.9500 . ?
C55 H55A 0.9900 . ?
C55 H55B 0.9900 . ?
C55 C56 1.512(6) . ?
C56 H56A 0.9900 . ?
C56 H56B 0.9900 . ?
C58 H58 0.9500 . ?
C58 C59 1.34(2) . ?
C59 H59 0.9500 . ?
C58A H58A 0.9500 . ?
C58A C59A 1.33(2) . ?
C59A H59A 0.9500 . ?
C60 C61 1.403(14) . ?
C60 C65 1.383(15) . ?
C61 C62 1.373(13) . ?
C61 C66 1.507(14) . ?
C62 H62 0.9500 . ?
C62 C63 1.389(14) . ?
C63 C64 1.364(14) . ?
C63 C67 1.531(13) . ?
C64 H64 0.9500 . ?
C64 C65 1.380(15) . ?
C65 C68 1.517(16) . ?
C66 H66A 0.9800 . ?
C66 H66B 0.9800 . ?
C66 H66C 0.9800 . ?
C67 H67A 0.9800 . ?
C67 H67B 0.9800 . ?
C67 H67C 0.9800 . ?
C68 H68A 0.9800 . ?
C68 H68B 0.9800 . ?
C68 H68C 0.9800 . ?
C60A C61A 1.376(15) . ?
C60A C65A 1.352(14) . ?
C61A C62A 1.377(15) . ?
C61A C66A 1.521(15) . ?
C62A H62A 0.9500 . ?
C62A C63A 1.400(17) . ?
C63A C64A 1.351(16) . ?
C63A C67A 1.491(17) . ?
C64A H64A 0.9500 . ?
C64A C65A 1.386(15) . ?
C65A C68A 1.511(17) . ?
C66A H66D 0.9800 . ?
C66A H66E 0.9800 . ?
C66A H66F 0.9800 . ?
C67A H67D 0.9800 . ?
C67A H67E 0.9800 . ?
C67A H67F 0.9800 . ?
C68A H68D 0.9800 . ?
C68A H68E 0.9800 . ?
C68A H68F 0.9800 . ?
C69 C70 1.388(6) . ?
C69 C74 1.389(6) . ?
C70 C71 1.393(6) . ?
C70 C75 1.499(6) . ?
C71 H71 0.9500 . ?
C71 C72 1.373(6) . ?
C72 C73 1.380(6) . ?
C72 C76 1.511(6) . ?
C73 H73 0.9500 . ?
C73 C74 1.385(6) . ?
C74 C77 1.504(6) . ?
C75 H75A 0.9800 . ?
C75 H75B 0.9800 . ?
C75 H75C 0.9800 . ?
C76 H76A 0.9800 . ?
C76 H76B 0.9800 . ?
C76 H76C 0.9800 . ?
C77 H77A 0.9800 . ?
C77 H77B 0.9800 . ?
C77 H77C 0.9800 . ?
C78 C79 1.399(6) . ?
C78 C83 1.391(6) . ?
C79 C80 1.384(6) . ?
C79 C84 1.502(6) . ?
C80 H80 0.9500 . ?
C80 C81 1.378(6) . ?
C81 C82 1.383(6) . ?
C81 C85 1.504(6) . ?
C82 H82 0.9500 . ?
C82 C83 1.391(6) . ?
C83 C86 1.508(6) . ?
C84 H84A 0.9800 . ?
C84 H84B 0.9800 . ?
C84 H84C 0.9800 . ?
C85 H85A 0.9800 . ?
C85 H85B 0.9800 . ?
C85 H85C 0.9800 . ?
C86 H86A 0.9800 . ?
C86 H86B 0.9800 . ?
C86 H86C 0.9800 . ?
C87 C88 1.481(6) . ?
C88 H88A 0.9800 . ?
C88 H88B 0.9800 . ?
C88 H88C 0.9800 . ?
B1 F11 1.335(14) . ?
B1 F12 1.462(15) . ?
B1 F13 1.441(18) . ?
B1 F14 1.291(15) . ?
B1A F11A 1.251(17) . ?
B1A F12A 1.421(19) . ?
B1A F13A 1.40(2) . ?
B1A F14A 1.279(19) . ?
B2 C89 1.648(6) . ?
B2 C95 1.661(6) . ?
B2 C101 1.656(6) . ?
B2 C107 1.634(6) . ?
C89 C90 1.394(6) . ?
C89 C94 1.403(6) . ?
C90 H90 0.9500 . ?
C90 C91 1.389(6) . ?
C91 H91 0.9500 . ?
C91 C92 1.347(8) . ?
C92 H92 0.9500 . ?
C92 C93 1.397(8) . ?
C93 H93 0.9500 . ?
C93 C94 1.396(7) . ?
C94 H94 0.9500 . ?
C95 C96 1.388(5) . ?
C95 C100 1.401(6) . ?
C96 H96 0.9500 . ?
C96 C97 1.405(6) . ?
C97 H97 0.9500 . ?
C97 C98 1.360(7) . ?
C98 H98 0.9500 . ?
C98 C99 1.372(7) . ?
C99 H99 0.9500 . ?
C99 C100 1.389(6) . ?
C100 H100 0.9500 . ?
C101 C102 1.399(5) . ?
C101 C106 1.398(5) . ?
C102 H102 0.9500 . ?
C102 C103 1.397(6) . ?
C103 H103 0.9500 . ?
C103 C104 1.375(7) . ?
C104 H104 0.9500 . ?
C104 C105 1.370(7) . ?
C105 H105 0.9500 . ?
C105 C106 1.386(6) . ?
C106 H106 0.9500 . ?
C107 C108 1.410(6) . ?
C107 C112 1.397(6) . ?
C108 H108 0.9500 . ?
C108 C109 1.401(7) . ?
C109 H109 0.9500 . ?
C109 C110 1.379(9) . ?
C110 H110 0.9500 . ?
C110 C111 1.371(9) . ?
C111 H111 0.9500 . ?
C111 C112 1.380(7) . ?
C112 H112 0.9500 . ?
B3 C113 1.643(5) . ?
B3 C119 1.661(6) . ?
B3 C125 1.650(5) . ?
B3 C131 1.656(5) . ?
C113 C114 1.399(5) . ?
C113 C118 1.406(5) . ?
C114 H114 0.9500 . ?
C114 C115 1.377(5) . ?
C115 H115 0.9500 . ?
C115 C116 1.378(6) . ?
C116 H116 0.9500 . ?
C116 C117 1.368(7) . ?
C117 H117 0.9500 . ?
C117 C118 1.398(6) . ?
C118 H118 0.9500 . ?
C119 C120 1.384(5) . ?
C119 C124 1.396(5) . ?
C120 H120 0.9500 . ?
C120 C121 1.390(6) . ?
C121 H121 0.9500 . ?
C121 C122 1.368(7) . ?
C122 H122 0.9500 . ?
C122 C123 1.370(7) . ?
C123 H123 0.9500 . ?
C123 C124 1.390(6) . ?
C124 H124 0.9500 . ?
C125 C126 1.402(5) . ?
C125 C130 1.392(5) . ?
C126 H126 0.9500 . ?
C126 C127 1.373(5) . ?
C127 H127 0.9500 . ?
C127 C128 1.384(6) . ?
C128 H128 0.9500 . ?
C128 C129 1.384(6) . ?
C129 H129 0.9500 . ?
C129 C130 1.394(5) . ?
C130 H130 0.9500 . ?
C131 C132 1.395(5) . ?
C131 C136 1.410(5) . ?
C132 H132 0.9500 . ?
C132 C133 1.394(5) . ?
C133 H133 0.9500 . ?
C133 C134 1.369(6) . ?
C134 H134 0.9500 . ?
C134 C135 1.384(6) . ?
C135 H135 0.9500 . ?
C135 C136 1.386(5) . ?
C136 H136 0.9500 . ?
B4 C137 1.668(6) . ?
B4 C143 1.648(6) . ?
B4 C149 1.645(6) . ?
B4 C155 1.656(6) . ?
C137 C138 1.383(5) . ?
C137 C142 1.394(5) . ?
C138 H138 0.9500 . ?
C138 C139 1.390(6) . ?
C139 H139 0.9500 . ?
C139 C140 1.377(6) . ?
C140 H140 0.9500 . ?
C140 C141 1.363(6) . ?
C141 H141 0.9500 . ?
C141 C142 1.380(5) . ?
C142 H142 0.9500 . ?
C143 C144 1.405(5) . ?
C143 C148 1.404(5) . ?
C144 H144 0.9500 . ?
C144 C145 1.382(6) . ?
C145 H145 0.9500 . ?
C145 C146 1.383(6) . ?
C146 H146 0.9500 . ?
C146 C147 1.364(6) . ?
C147 H147 0.9500 . ?
C147 C148 1.393(6) . ?
C148 H148 0.9500 . ?
C149 C150 1.392(5) . ?
C149 C154 1.415(5) . ?
C150 H150 0.9500 . ?
C150 C151 1.392(6) . ?
C151 H151 0.9500 . ?
C151 C152 1.380(6) . ?
C152 H152 0.9500 . ?
C152 C153 1.369(7) . ?
C153 H153 0.9500 . ?
C153 C154 1.382(6) . ?
C154 H154 0.9500 . ?
C155 C156 1.406(5) . ?
C155 C160 1.386(5) . ?
C156 H156 0.9500 . ?
C156 C157 1.398(6) . ?
C157 H157 0.9500 . ?
C157 C158 1.370(6) . ?
C158 H158 0.9500 . ?
C158 C159 1.355(6) . ?
C159 H159 0.9500 . ?
C159 C160 1.379(6) . ?
C160 H160 0.9500 . ?
N200 C201 1.151(8) . ?
C201 C202 1.405(9) . ?
C202 H20A 0.9800 . ?
C202 H20B 0.9800 . ?
C202 H20C 0.9800 . ?
C301 H30A 0.9800 . ?
C301 H30B 0.9800 . ?
C301 H30C 0.9800 . ?
C301 C302 1.512(14) . ?
C302 H30D 0.9900 . ?
C302 H30E 0.9900 . ?
C302 O303 1.460(13) . ?
O303 C304 1.517(12) . ?
C304 H30F 0.9900 . ?
C304 H30G 0.9900 . ?
C304 C305 1.503(13) . ?
C305 H30H 0.9800 . ?
C305 H30I 0.9800 . ?
C305 H30J 0.9800 . ?
C311 H31D 0.9800 . ?
C311 H31E 0.9800 . ?
C311 H31F 0.9800 . ?
C311 C312 1.425(17) . ?
C312 H31G 0.9900 . ?
C312 H31H 0.9900 . ?
C312 O313 1.504(15) . ?
O313 C314 1.466(12) . ?
C314 H31I 0.9900 . ?
C314 H31J 0.9900 . ?
C314 C315 1.488(13) . ?
C315 H31K 0.9800 . ?
C315 H31L 0.9800 . ?
C315 H31M 0.9800 . ?
N400 C401 1.196(17) . ?
C401 C402 1.56(2) . ?
C402 H40D 0.9800 . ?
C402 H40E 0.9800 . ?
C402 H40F 0.9800 . ?

loop_
_geom_hbond_atom_site_label_D
_geom_hbond_atom_site_label_H
_geom_hbond_atom_site_label_A
_geom_hbond_distance_DH
_geom_hbond_distance_HA
_geom_hbond_distance_DA
_geom_hbond_angle_DHA
_geom_hbond_site_symmetry_A
_geom_hbond_publ_flag
N17 H17 N400 1.08 2.10 3.074(13) 149.7 . yes
